data_7201223
loop_
_publ_author_name
'Trewin, Abbie'
'Cooper, Andrew I.'

_publ_section_title
;
 Predicting microporous crystalline polyimides
;
_journal_issue 9
_journal_name_full CrystEngComm
_journal_page_first 1819
_journal_paper_doi 10.1039/b906280g
_journal_volume 11
_journal_year 2009
_space_group_IT_number 1
_symmetry_cell_setting triclinic
_symmetry_Int_Tables_number 1
_symmetry_space_group_name_Hall 'P 1'
_symmetry_space_group_name_H-M 'P 1'
_audit_creation_date 2009-05-01
_audit_creation_method 'Materials Studio'
_cell_angle_alpha 89.5786
_cell_angle_beta 90.3885
_cell_angle_gamma 90.0051
_cell_length_a 50.7682
_cell_length_b 54.9280
_cell_length_c 52.6523
_cell_volume 146818.630
_cod_data_source_file b906280g.txt
_cod_data_source_block B5-
_cod_original_sg_symbol_H-M P1
_cod_struct_determination_method theoretical
_cod_database_code 7201223

loop_
_symmetry_equiv_pos_as_xyz
x,y,z

loop_
_atom_site_label
_atom_site_type_symbol
_atom_site_fract_x
_atom_site_fract_y
_atom_site_fract_z
_atom_site_U_iso_or_equiv
_atom_site_adp_type
_atom_site_occupancy
C1 C -0.20826 -0.15043 -0.16966 0.00000 Uiso 1.00
C2 C -0.19085 -0.13636 -0.15066 0.00000 Uiso 1.00
C3 C -0.22292 -0.13115 -0.18581 0.00000 Uiso 1.00
C4 C -0.19155 -0.16708 -0.18667 0.00000 Uiso 1.00
C5 C -0.22779 -0.16722 -0.15567 0.00000 Uiso 1.00
C6 C -0.16448 -0.14187 -0.14548 0.00000 Uiso 1.00
C7 C -0.14985 -0.12881 -0.12791 0.00000 Uiso 1.00
C8 C -0.16043 -0.10922 -0.11469 0.00000 Uiso 1.00
C9 C -0.18656 -0.10330 -0.12026 0.00000 Uiso 1.00
C10 C -0.20129 -0.11650 -0.13758 0.00000 Uiso 1.00
C11 C -0.24999 -0.13171 -0.19083 0.00000 Uiso 1.00
C12 C -0.26209 -0.11428 -0.20607 0.00000 Uiso 1.00
C13 C -0.24795 -0.09522 -0.21705 0.00000 Uiso 1.00
C14 C -0.22112 -0.09406 -0.21149 0.00000 Uiso 1.00
C15 C -0.20901 -0.11149 -0.19626 0.00000 Uiso 1.00
C16 C -0.18060 -0.18857 -0.17671 0.00000 Uiso 1.00
C17 C -0.16556 -0.20412 -0.19131 0.00000 Uiso 1.00
C18 C -0.16079 -0.19911 -0.21682 0.00000 Uiso 1.00
C19 C -0.17195 -0.17802 -0.22702 0.00000 Uiso 1.00
C20 C -0.18699 -0.16249 -0.21242 0.00000 Uiso 1.00
C21 C -0.23246 -0.16627 -0.12957 0.00000 Uiso 1.00
C22 C -0.25014 -0.18189 -0.11783 0.00000 Uiso 1.00
C23 C -0.26414 -0.19939 -0.13141 0.00000 Uiso 1.00
C24 C -0.25941 -0.20061 -0.15740 0.00000 Uiso 1.00
C25 C -0.24170 -0.18505 -0.16912 0.00000 Uiso 1.00
H26 H -0.15457 -0.15673 -0.15543 0.00000 Uiso 1.00
H27 H -0.12929 -0.13447 -0.12480 0.00000 Uiso 1.00
H28 H -0.19642 -0.08808 -0.11077 0.00000 Uiso 1.00
H29 H -0.22197 -0.11131 -0.14099 0.00000 Uiso 1.00
H30 H -0.26241 -0.14612 -0.18270 0.00000 Uiso 1.00
H31 H -0.28338 -0.11612 -0.20957 0.00000 Uiso 1.00
H32 H -0.20885 -0.07932 -0.21924 0.00000 Uiso 1.00
H33 H -0.18770 -0.11005 -0.19258 0.00000 Uiso 1.00
H34 H -0.18391 -0.19319 -0.15661 0.00000 Uiso 1.00
H35 H -0.15748 -0.22057 -0.18216 0.00000 Uiso 1.00
H36 H -0.16907 -0.17318 -0.24710 0.00000 Uiso 1.00
H37 H -0.19551 -0.14644 -0.22190 0.00000 Uiso 1.00
H38 H -0.22199 -0.15308 -0.11761 0.00000 Uiso 1.00
H39 H -0.25286 -0.17999 -0.09724 0.00000 Uiso 1.00
H40 H -0.26955 -0.21413 -0.16928 0.00000 Uiso 1.00
H41 H -0.23858 -0.18670 -0.18971 0.00000 Uiso 1.00
C42 C 0.03095 0.09957 0.08915 0.00000 Uiso 1.00
C43 C 0.01323 0.08350 0.07249 0.00000 Uiso 1.00
C44 C 0.04918 0.08481 0.10684 0.00000 Uiso 1.00
C45 C 0.01911 0.05923 0.06711 0.00000 Uiso 1.00
C46 C 0.00284 0.04522 0.05185 0.00000 Uiso 1.00
C47 C -0.02007 0.05469 0.04086 0.00000 Uiso 1.00
C48 C -0.02543 0.07918 0.04530 0.00000 Uiso 1.00
C49 C -0.00906 0.09324 0.06040 0.00000 Uiso 1.00
C50 C 0.03919 0.06566 0.12154 0.00000 Uiso 1.00
C51 C 0.05522 0.05177 0.13738 0.00000 Uiso 1.00
C52 C 0.08210 0.05650 0.13963 0.00000 Uiso 1.00
C53 C 0.09194 0.07627 0.12592 0.00000 Uiso 1.00
C54 C 0.07589 0.09020 0.11015 0.00000 Uiso 1.00
H55 H 0.03711 0.05088 0.07499 0.00000 Uiso 1.00
H56 H 0.00847 0.02613 0.04883 0.00000 Uiso 1.00
H57 H -0.04282 0.08803 0.03677 0.00000 Uiso 1.00
H58 H -0.01378 0.11260 0.06306 0.00000 Uiso 1.00
H59 H 0.01805 0.06138 0.12030 0.00000 Uiso 1.00
H60 H 0.04610 0.03675 0.14807 0.00000 Uiso 1.00
H61 H 0.11291 0.08115 0.12713 0.00000 Uiso 1.00
H62 H 0.08465 0.10577 0.10004 0.00000 Uiso 1.00
C63 C -0.47969 0.09461 -0.41820 0.00000 Uiso 1.00
C64 C -0.43922 0.09714 -0.39005 0.00000 Uiso 1.00
C65 C -0.47192 0.07191 -0.42733 0.00000 Uiso 1.00
C66 C -0.48934 0.05638 -0.43949 0.00000 Uiso 1.00
C67 C -0.51586 0.06222 -0.44299 0.00000 Uiso 1.00
C68 C -0.52361 0.08512 -0.43450 0.00000 Uiso 1.00
C69 C -0.50605 0.10088 -0.42284 0.00000 Uiso 1.00
C70 C -0.43974 0.09186 -0.36404 0.00000 Uiso 1.00
C71 C -0.42048 0.07773 -0.35236 0.00000 Uiso 1.00
C72 C -0.39944 0.06810 -0.36584 0.00000 Uiso 1.00
C73 C -0.39829 0.07386 -0.39162 0.00000 Uiso 1.00
C74 C -0.41758 0.08793 -0.40331 0.00000 Uiso 1.00
H75 H -0.45161 0.06549 -0.42484 0.00000 Uiso 1.00
H76 H -0.48133 0.03884 -0.44578 0.00000 Uiso 1.00
H77 H -0.54414 0.09132 -0.43639 0.00000 Uiso 1.00
H78 H -0.51335 0.11879 -0.41681 0.00000 Uiso 1.00
H79 H -0.45550 0.09889 -0.35198 0.00000 Uiso 1.00
H80 H -0.42243 0.07420 -0.33187 0.00000 Uiso 1.00
H81 H -0.38224 0.06693 -0.40346 0.00000 Uiso 1.00
H82 H -0.41600 0.09160 -0.42383 0.00000 Uiso 1.00
C83 C -0.47059 -0.39324 0.07557 0.00000 Uiso 1.00
C84 C -0.49132 -0.40751 0.06016 0.00000 Uiso 1.00
C85 C -0.45406 -0.37952 0.05570 0.00000 Uiso 1.00
C86 C -0.48318 -0.42362 0.04128 0.00000 Uiso 1.00
C87 C -0.50089 -0.43793 0.02792 0.00000 Uiso 1.00
C88 C -0.52789 -0.43661 0.03236 0.00000 Uiso 1.00
C89 C -0.53627 -0.41930 0.04976 0.00000 Uiso 1.00
C90 C -0.51854 -0.40503 0.06316 0.00000 Uiso 1.00
C91 C -0.42658 -0.38034 0.05456 0.00000 Uiso 1.00
C92 C -0.41269 -0.36685 0.03676 0.00000 Uiso 1.00
C93 C -0.42541 -0.35193 0.01897 0.00000 Uiso 1.00
C94 C -0.45286 -0.35187 0.01934 0.00000 Uiso 1.00
C95 C -0.46674 -0.36523 0.03720 0.00000 Uiso 1.00
H96 H -0.46197 -0.42546 0.03752 0.00000 Uiso 1.00
H97 H -0.49289 -0.45088 0.01414 0.00000 Uiso 1.00
H98 H -0.55736 -0.41671 0.05356 0.00000 Uiso 1.00
H99 H -0.52660 -0.39154 0.07628 0.00000 Uiso 1.00
H100 H -0.41533 -0.39182 0.06792 0.00000 Uiso 1.00
H101 H -0.39107 -0.36811 0.03724 0.00000 Uiso 1.00
H102 H -0.46425 -0.34066 0.00580 0.00000 Uiso 1.00
H103 H -0.48840 -0.36426 0.03713 0.00000 Uiso 1.00
C104 C 0.03966 -0.39464 -0.42606 0.00000 Uiso 1.00
C105 C 0.02235 -0.41201 -0.44170 0.00000 Uiso 1.00
C106 C 0.02349 -0.37747 -0.40933 0.00000 Uiso 1.00
C107 C -0.00429 -0.41605 -0.43665 0.00000 Uiso 1.00
C108 C -0.01934 -0.43185 -0.45114 0.00000 Uiso 1.00
C109 C -0.00867 -0.44465 -0.47140 0.00000 Uiso 1.00
C110 C 0.01818 -0.44152 -0.47578 0.00000 Uiso 1.00
C111 C 0.03330 -0.42591 -0.46112 0.00000 Uiso 1.00
C112 C 0.02860 -0.37408 -0.38347 0.00000 Uiso 1.00
C113 C 0.01350 -0.35850 -0.36897 0.00000 Uiso 1.00
C114 C -0.00723 -0.34514 -0.37954 0.00000 Uiso 1.00
C115 C -0.01170 -0.34764 -0.40553 0.00000 Uiso 1.00
C116 C 0.00340 -0.36321 -0.42004 0.00000 Uiso 1.00
H117 H -0.01386 -0.40666 -0.42082 0.00000 Uiso 1.00
H118 H -0.04030 -0.43371 -0.44634 0.00000 Uiso 1.00
H119 H 0.02810 -0.45146 -0.49103 0.00000 Uiso 1.00
H120 H 0.05449 -0.42418 -0.46502 0.00000 Uiso 1.00
H121 H 0.01845 -0.35696 -0.34868 0.00000 Uiso 1.00
H122 H -0.02754 -0.33741 -0.41514 0.00000 Uiso 1.00
H123 H -0.00067 -0.36463 -0.44054 0.00000 Uiso 1.00
C124 C -0.69925 -0.13864 -0.66171 0.00000 Uiso 1.00
C125 C -0.68109 -0.12331 -0.64443 0.00000 Uiso 1.00
C126 C -0.71716 -0.15527 -0.64552 0.00000 Uiso 1.00
C127 C -0.71686 -0.12155 -0.67781 0.00000 Uiso 1.00
C128 C -0.68223 -0.15455 -0.67920 0.00000 Uiso 1.00
C129 C -0.65702 -0.11420 -0.65327 0.00000 Uiso 1.00
C130 C -0.64023 -0.10067 -0.63804 0.00000 Uiso 1.00
C131 C -0.64677 -0.09469 -0.61318 0.00000 Uiso 1.00
C132 C -0.67105 -0.10311 -0.60455 0.00000 Uiso 1.00
C133 C -0.68755 -0.11715 -0.61953 0.00000 Uiso 1.00
C134 C -0.71267 -0.18018 -0.64196 0.00000 Uiso 1.00
C135 C -0.72926 -0.19455 -0.62739 0.00000 Uiso 1.00
C136 C -0.75124 -0.18497 -0.61531 0.00000 Uiso 1.00
C137 C -0.75598 -0.16018 -0.61890 0.00000 Uiso 1.00
C138 C -0.73956 -0.14586 -0.63368 0.00000 Uiso 1.00
C139 C -0.74028 -0.13015 -0.68875 0.00000 Uiso 1.00
C140 C -0.75652 -0.11536 -0.70339 0.00000 Uiso 1.00
C141 C -0.75028 -0.09104 -0.70800 0.00000 Uiso 1.00
C142 C -0.72707 -0.08229 -0.69714 0.00000 Uiso 1.00
C143 C -0.71080 -0.09710 -0.68249 0.00000 Uiso 1.00
C144 C -0.68864 -0.15917 -0.70457 0.00000 Uiso 1.00
C145 C -0.67342 -0.17429 -0.71946 0.00000 Uiso 1.00
C146 C -0.65060 -0.18544 -0.71016 0.00000 Uiso 1.00
C147 C -0.64387 -0.18062 -0.68498 0.00000 Uiso 1.00
C148 C -0.65934 -0.16586 -0.66993 0.00000 Uiso 1.00
H149 H -0.65110 -0.11784 -0.67296 0.00000 Uiso 1.00
H150 H -0.62153 -0.09460 -0.64638 0.00000 Uiso 1.00
H151 H -0.67770 -0.09916 -0.58517 0.00000 Uiso 1.00
H152 H -0.70600 -0.12346 -0.61102 0.00000 Uiso 1.00
H153 H -0.69577 -0.18915 -0.65080 0.00000 Uiso 1.00
H154 H -0.72428 -0.21396 -0.62541 0.00000 Uiso 1.00
H155 H -0.77305 -0.15134 -0.61013 0.00000 Uiso 1.00
H156 H -0.74419 -0.12639 -0.63596 0.00000 Uiso 1.00
H157 H -0.74589 -0.14933 -0.68591 0.00000 Uiso 1.00
H158 H -0.77448 -0.12346 -0.71149 0.00000 Uiso 1.00
H159 H -0.72108 -0.06323 -0.69998 0.00000 Uiso 1.00
H160 H -0.69283 -0.08900 -0.67447 0.00000 Uiso 1.00
H161 H -0.70609 -0.15082 -0.71345 0.00000 Uiso 1.00
H162 H -0.67996 -0.17711 -0.73918 0.00000 Uiso 1.00
H163 H -0.62623 -0.18879 -0.67620 0.00000 Uiso 1.00
H164 H -0.65357 -0.16325 -0.64994 0.00000 Uiso 1.00
C165 C -0.21988 -0.64428 -0.67015 0.00000 Uiso 1.00
C166 C -0.20332 -0.62722 -0.65328 0.00000 Uiso 1.00
C167 C -0.23623 -0.62917 -0.68946 0.00000 Uiso 1.00
C168 C -0.20175 -0.66119 -0.68539 0.00000 Uiso 1.00
C169 C -0.23766 -0.65948 -0.65241 0.00000 Uiso 1.00
C170 C -0.19294 -0.63554 -0.63008 0.00000 Uiso 1.00
C171 C -0.17762 -0.62087 -0.61461 0.00000 Uiso 1.00
C172 C -0.17147 -0.59700 -0.62152 0.00000 Uiso 1.00
C173 C -0.18187 -0.58855 -0.64452 0.00000 Uiso 1.00
C174 C -0.19742 -0.60314 -0.65988 0.00000 Uiso 1.00
C175 C -0.26269 -0.62305 -0.68610 0.00000 Uiso 1.00
C176 C -0.27623 -0.60851 -0.70338 0.00000 Uiso 1.00
C177 C -0.26446 -0.59948 -0.72536 0.00000 Uiso 1.00
C178 C -0.23829 -0.60607 -0.72923 0.00000 Uiso 1.00
C179 C -0.22460 -0.62030 -0.71176 0.00000 Uiso 1.00
C180 C -0.21199 -0.67453 -0.70577 0.00000 Uiso 1.00
C181 C -0.19650 -0.69006 -0.71992 0.00000 Uiso 1.00
C182 C -0.16980 -0.69314 -0.71449 0.00000 Uiso 1.00
C183 C -0.15941 -0.67979 -0.69438 0.00000 Uiso 1.00
C184 C -0.17489 -0.66421 -0.68024 0.00000 Uiso 1.00
C185 C -0.23942 -0.68487 -0.65316 0.00000 Uiso 1.00
C186 C -0.25557 -0.69781 -0.63680 0.00000 Uiso 1.00
C187 C -0.27114 -0.68629 -0.61878 0.00000 Uiso 1.00
C188 C -0.26898 -0.66103 -0.61750 0.00000 Uiso 1.00
C189 C -0.25248 -0.64811 -0.63356 0.00000 Uiso 1.00
H190 H -0.19678 -0.65441 -0.62397 0.00000 Uiso 1.00
H191 H -0.17012 -0.62881 -0.59675 0.00000 Uiso 1.00
H192 H -0.17805 -0.56984 -0.65109 0.00000 Uiso 1.00
H193 H -0.20512 -0.59511 -0.67758 0.00000 Uiso 1.00
H194 H -0.27366 -0.62971 -0.66959 0.00000 Uiso 1.00
H195 H -0.29692 -0.60433 -0.69914 0.00000 Uiso 1.00
H196 H -0.22759 -0.59973 -0.74612 0.00000 Uiso 1.00
H197 H -0.20377 -0.62443 -0.71550 0.00000 Uiso 1.00
H198 H -0.23304 -0.67273 -0.71057 0.00000 Uiso 1.00
H199 H -0.20592 -0.69992 -0.73564 0.00000 Uiso 1.00
H200 H -0.13847 -0.68139 -0.68915 0.00000 Uiso 1.00
H201 H -0.16537 -0.65413 -0.66476 0.00000 Uiso 1.00
H202 H -0.22777 -0.69534 -0.66675 0.00000 Uiso 1.00
H203 H -0.25598 -0.71773 -0.63878 0.00000 Uiso 1.00
H204 H -0.28030 -0.65062 -0.60354 0.00000 Uiso 1.00
H205 H -0.25125 -0.62819 -0.63164 0.00000 Uiso 1.00
C206 C -0.72598 -0.64741 -0.16044 0.00000 Uiso 1.00
C207 C -0.71266 -0.63016 -0.14149 0.00000 Uiso 1.00
C208 C -0.74173 -0.62993 -0.17758 0.00000 Uiso 1.00
C209 C -0.70645 -0.66301 -0.17548 0.00000 Uiso 1.00
C210 C -0.74313 -0.66675 -0.14729 0.00000 Uiso 1.00
C211 C -0.68555 -0.62586 -0.14073 0.00000 Uiso 1.00
C212 C -0.67450 -0.60991 -0.12340 0.00000 Uiso 1.00
C213 C -0.68983 -0.59716 -0.10610 0.00000 Uiso 1.00
C214 C -0.71696 -0.60084 -0.10728 0.00000 Uiso 1.00
C215 C -0.72804 -0.61673 -0.12466 0.00000 Uiso 1.00
C216 C -0.76923 -0.62898 -0.17844 0.00000 Uiso 1.00
C217 C -0.78242 -0.61291 -0.19449 0.00000 Uiso 1.00
C218 C -0.76893 -0.59666 -0.21018 0.00000 Uiso 1.00
C219 C -0.74152 -0.59686 -0.20860 0.00000 Uiso 1.00
C220 C -0.72833 -0.61293 -0.19263 0.00000 Uiso 1.00
C221 C -0.70659 -0.66435 -0.20197 0.00000 Uiso 1.00
C222 C -0.68961 -0.67962 -0.21481 0.00000 Uiso 1.00
C223 C -0.67199 -0.69490 -0.20199 0.00000 Uiso 1.00
C224 C -0.67191 -0.69382 -0.17555 0.00000 Uiso 1.00
C225 C -0.68872 -0.67838 -0.16270 0.00000 Uiso 1.00
C226 C -0.75875 -0.68243 -0.16183 0.00000 Uiso 1.00
C227 C -0.77363 -0.70081 -0.15086 0.00000 Uiso 1.00
C228 C -0.77361 -0.70465 -0.12466 0.00000 Uiso 1.00
C229 C -0.75781 -0.68928 -0.11011 0.00000 Uiso 1.00
C230 C -0.74275 -0.67105 -0.12109 0.00000 Uiso 1.00
H231 H -0.67243 -0.63511 -0.15408 0.00000 Uiso 1.00
H232 H -0.65300 -0.60762 -0.12360 0.00000 Uiso 1.00
H233 H -0.73030 -0.59106 -0.09454 0.00000 Uiso 1.00
H234 H -0.74959 -0.61897 -0.12511 0.00000 Uiso 1.00
H235 H -0.78092 -0.64100 -0.16613 0.00000 Uiso 1.00
H236 H -0.80407 -0.61332 -0.19446 0.00000 Uiso 1.00
H237 H -0.72965 -0.58439 -0.22027 0.00000 Uiso 1.00
H238 H -0.70666 -0.61255 -0.19200 0.00000 Uiso 1.00
H239 H -0.72073 -0.65357 -0.21326 0.00000 Uiso 1.00
H240 H -0.69096 -0.67978 -0.23567 0.00000 Uiso 1.00
H241 H -0.65866 -0.70546 -0.16418 0.00000 Uiso 1.00
H242 H -0.68834 -0.67836 -0.14179 0.00000 Uiso 1.00
H243 H -0.75910 -0.68013 -0.18261 0.00000 Uiso 1.00
H244 H -0.78551 -0.71234 -0.16351 0.00000 Uiso 1.00
H245 H -0.75656 -0.69151 -0.08938 0.00000 Uiso 1.00
H246 H -0.73001 -0.66017 -0.10861 0.00000 Uiso 1.00
C247 C -0.94420 -0.37684 -0.44235 0.00000 Uiso 1.00
C248 C -0.94300 -0.41205 -0.41028 0.00000 Uiso 1.00
C249 C -0.94791 -0.37345 -0.46846 0.00000 Uiso 1.00
C250 C -0.93259 -0.35727 -0.48228 0.00000 Uiso 1.00
C251 C -0.91322 -0.34304 -0.47076 0.00000 Uiso 1.00
C252 C -0.91031 -0.34552 -0.44452 0.00000 Uiso 1.00
C253 C -0.92538 -0.36190 -0.43076 0.00000 Uiso 1.00
C254 C -0.95445 -0.42684 -0.39165 0.00000 Uiso 1.00
C255 C -0.93952 -0.44219 -0.37633 0.00000 Uiso 1.00
C256 C -0.91227 -0.44377 -0.37893 0.00000 Uiso 1.00
C257 C -0.90094 -0.43006 -0.39839 0.00000 Uiso 1.00
C258 C -0.91590 -0.41477 -0.41381 0.00000 Uiso 1.00
H259 H -0.96340 -0.38356 -0.47856 0.00000 Uiso 1.00
H260 H -0.93636 -0.35586 -0.50283 0.00000 Uiso 1.00
H261 H -0.89566 -0.33470 -0.43405 0.00000 Uiso 1.00
H262 H -0.92233 -0.36334 -0.41009 0.00000 Uiso 1.00
H263 H -0.97587 -0.42590 -0.38877 0.00000 Uiso 1.00
H264 H -0.94980 -0.45279 -0.36163 0.00000 Uiso 1.00
H265 H -0.87963 -0.43093 -0.40189 0.00000 Uiso 1.00
H266 H -0.90591 -0.40466 -0.42904 0.00000 Uiso 1.00
C267 C -0.45352 -0.41007 -0.90749 0.00000 Uiso 1.00
C268 C -0.48364 -0.37552 -0.90583 0.00000 Uiso 1.00
C269 C -0.45425 -0.43548 -0.90822 0.00000 Uiso 1.00
C270 C -0.43831 -0.44967 -0.89261 0.00000 Uiso 1.00
C271 C -0.42123 -0.43949 -0.87474 0.00000 Uiso 1.00
C272 C -0.42092 -0.41415 -0.87345 0.00000 Uiso 1.00
C273 C -0.43643 -0.39993 -0.88944 0.00000 Uiso 1.00
C274 C -0.49928 -0.38455 -0.88610 0.00000 Uiso 1.00
C275 C -0.51223 -0.36929 -0.86947 0.00000 Uiso 1.00
C276 C -0.50958 -0.34404 -0.87101 0.00000 Uiso 1.00
C277 C -0.49270 -0.33508 -0.88967 0.00000 Uiso 1.00
C278 C -0.48021 -0.35029 -0.90669 0.00000 Uiso 1.00
H279 H -0.46781 -0.44499 -0.92107 0.00000 Uiso 1.00
H280 H -0.43992 -0.46954 -0.89453 0.00000 Uiso 1.00
H281 H -0.40814 -0.40472 -0.85974 0.00000 Uiso 1.00
H282 H -0.43523 -0.37999 -0.88790 0.00000 Uiso 1.00
H283 H -0.50179 -0.40438 -0.88409 0.00000 Uiso 1.00
H284 H -0.52478 -0.37782 -0.85498 0.00000 Uiso 1.00
H285 H -0.48927 -0.31540 -0.89179 0.00000 Uiso 1.00
H286 H -0.46733 -0.34191 -0.92099 0.00000 Uiso 1.00
C287 C -0.46083 -0.88797 -0.40400 0.00000 Uiso 1.00
C288 C -0.44776 -0.87045 -0.42310 0.00000 Uiso 1.00
C289 C -0.47682 -0.87294 -0.38482 0.00000 Uiso 1.00
C290 C -0.42357 -0.85944 -0.41745 0.00000 Uiso 1.00
C291 C -0.41148 -0.84344 -0.43413 0.00000 Uiso 1.00
C292 C -0.42310 -0.83694 -0.45727 0.00000 Uiso 1.00
C293 C -0.44745 -0.84749 -0.46277 0.00000 Uiso 1.00
C294 C -0.45939 -0.86383 -0.44627 0.00000 Uiso 1.00
C295 C -0.49578 -0.88415 -0.36946 0.00000 Uiso 1.00
C296 C -0.51108 -0.87111 -0.35265 0.00000 Uiso 1.00
C297 C -0.50850 -0.84596 -0.35031 0.00000 Uiso 1.00
C298 C -0.48938 -0.83472 -0.36520 0.00000 Uiso 1.00
C299 C -0.47399 -0.84778 -0.38195 0.00000 Uiso 1.00
H300 H -0.41384 -0.86336 -0.39912 0.00000 Uiso 1.00
H301 H -0.39242 -0.83571 -0.42827 0.00000 Uiso 1.00
H302 H -0.45784 -0.84321 -0.48065 0.00000 Uiso 1.00
H303 H -0.47851 -0.87155 -0.45183 0.00000 Uiso 1.00
H304 H -0.49868 -0.90396 -0.37082 0.00000 Uiso 1.00
H305 H -0.52579 -0.88117 -0.34149 0.00000 Uiso 1.00
H306 H -0.48613 -0.81495 -0.36416 0.00000 Uiso 1.00
H307 H -0.45951 -0.83760 -0.39323 0.00000 Uiso 1.00
C308 C 0.01550 -0.88451 -0.89226 0.00000 Uiso 1.00
C309 C 0.02756 -0.86456 -0.88061 0.00000 Uiso 1.00
C310 C 0.01391 -0.84934 -0.86447 0.00000 Uiso 1.00
C311 C -0.01251 -0.85344 -0.85874 0.00000 Uiso 1.00
C312 C -0.02412 -0.87419 -0.86902 0.00000 Uiso 1.00
C313 C -0.01044 -0.88945 -0.88512 0.00000 Uiso 1.00
H314 H 0.04833 -0.86058 -0.88478 0.00000 Uiso 1.00
H315 H 0.02442 -0.83354 -0.85667 0.00000 Uiso 1.00
H316 H -0.04467 -0.87889 -0.86470 0.00000 Uiso 1.00
H317 H -0.02048 -0.90572 -0.89242 0.00000 Uiso 1.00
C318 C -0.95402 -0.88554 0.06916 0.00000 Uiso 1.00
C319 C -0.93421 -0.89641 0.05481 0.00000 Uiso 1.00
C320 C -0.92013 -0.88348 0.03676 0.00000 Uiso 1.00
C321 C -0.92522 -0.85894 0.03182 0.00000 Uiso 1.00
C322 C -0.94580 -0.84834 0.04523 0.00000 Uiso 1.00
C323 C -0.96003 -0.86133 0.06315 0.00000 Uiso 1.00
H324 H -0.92948 -0.91572 0.05814 0.00000 Uiso 1.00
H325 H -0.90445 -0.89314 0.02666 0.00000 Uiso 1.00
H326 H -0.95133 -0.82923 0.04184 0.00000 Uiso 1.00
H327 H -0.97643 -0.85217 0.07267 0.00000 Uiso 1.00
H328 H 0.04502 -0.38374 -0.37414 0.00000 Uiso 1.00
C329 C 0.20541 0.79853 0.39275 0.00000 Uiso 1.00
N330 N 0.23218 0.80022 0.39986 0.00000 Uiso 1.00
C331 C 0.21906 0.94234 0.28925 0.00000 Uiso 1.00
N332 N 0.23331 0.92400 0.27686 0.00000 Uiso 1.00
N333 N 1.09875 1.04186 0.15498 0.00000 Uiso 1.00
C334 C 1.11644 1.02648 0.14232 0.00000 Uiso 1.00
N335 N 0.10275 0.67316 0.51502 0.00000 Uiso 1.00
C336 C 0.13022 0.66951 0.51628 0.00000 Uiso 1.00
N337 N 0.47658 0.67178 0.14540 0.00000 Uiso 1.00
C338 C 0.46109 0.69021 0.13391 0.00000 Uiso 1.00
C339 C 0.36984 0.77522 0.28356 0.00000 Uiso 1.00
N340 N 0.36476 0.79901 0.27443 0.00000 Uiso 1.00
N341 N 0.72147 0.41571 0.25738 0.00000 Uiso 1.00
C342 C 0.73225 0.43878 0.25158 0.00000 Uiso 1.00
C343 C 0.58196 0.52748 0.15567 0.00000 Uiso 1.00
N344 N 0.59477 0.54567 0.14126 0.00000 Uiso 1.00
N345 N 0.84606 0.29090 0.27127 0.00000 Uiso 1.00
C346 C 0.85379 0.26894 0.28307 0.00000 Uiso 1.00
C347 C 0.96875 0.18640 0.14654 0.00000 Uiso 1.00
N348 N 0.97302 0.16284 0.15649 0.00000 Uiso 1.00
N349 N 0.58933 0.17960 0.52580 0.00000 Uiso 1.00
C350 C 0.59687 0.20245 0.53555 0.00000 Uiso 1.00
C351 C 0.69314 0.28494 0.38539 0.00000 Uiso 1.00
N352 N 0.71173 0.30029 0.39727 0.00000 Uiso 1.00
N353 N 0.34454 0.28891 0.78466 0.00000 Uiso 1.00
C354 C 0.33205 0.27125 0.76948 0.00000 Uiso 1.00
C355 C 0.48733 0.18005 0.68627 0.00000 Uiso 1.00
N356 N 0.47517 0.16763 0.66602 0.00000 Uiso 1.00
N357 N 0.46602 0.04597 0.54551 0.00000 Uiso 1.00
C358 C 0.46861 0.02058 0.54953 0.00000 Uiso 1.00
C359 C 0.37978 -0.05838 0.39328 0.00000 Uiso 1.00
N360 N 0.37018 -0.08083 0.40270 0.00000 Uiso 1.00
N361 N 0.10312 0.54157 0.63763 0.00000 Uiso 1.00
C362 C 0.10355 0.54814 0.66345 0.00000 Uiso 1.00
C363 C 0.22166 0.41586 0.74681 0.00000 Uiso 1.00
N364 N 0.21761 0.41926 0.77299 0.00000 Uiso 1.00
N365 N 0.97553 0.54000 0.51326 0.00000 Uiso 1.00
C366 C 0.95390 0.55087 0.50063 0.00000 Uiso 1.00
C367 C 0.87043 0.40969 0.39930 0.00000 Uiso 1.00
N368 N 0.84465 0.41794 0.39395 0.00000 Uiso 1.00
N369 N 0.97703 0.67019 0.63555 0.00000 Uiso 1.00
C370 C 0.95071 0.66306 0.63941 0.00000 Uiso 1.00
C371 C 0.88166 0.79089 0.76642 0.00000 Uiso 1.00
N372 N 0.85468 0.78540 0.76811 0.00000 Uiso 1.00
N373 N 0.71776 0.78484 0.88074 0.00000 Uiso 1.00
C374 C 0.72404 0.75987 0.88172 0.00000 Uiso 1.00
C375 C 0.58528 0.68819 1.00343 0.00000 Uiso 1.00
N376 N 0.58886 0.66281 1.00167 0.00000 Uiso 1.00
N377 N 1.21130 0.27668 0.88686 0.00000 Uiso 1.00
C378 C 1.22516 0.25883 0.90090 0.00000 Uiso 1.00
C379 C 1.07663 0.16519 0.99322 0.00000 Uiso 1.00
N380 N 1.08991 0.15456 1.01413 0.00000 Uiso 1.00
N381 N 0.61953 1.05297 0.64617 0.00000 Uiso 1.00
C382 C 0.62093 1.02860 0.63812 0.00000 Uiso 1.00
C383 C 0.73688 0.94588 0.77564 0.00000 Uiso 1.00
N384 N 0.73968 0.92194 0.76671 0.00000 Uiso 1.00
N385 N 0.45412 1.54760 1.02012 0.00000 Uiso 1.00
C386 C 0.43517 1.55801 1.00368 0.00000 Uiso 1.00
C387 C 0.33918 1.40831 0.92969 0.00000 Uiso 1.00
N388 N 0.32190 1.41877 0.91166 0.00000 Uiso 1.00
N389 N 0.96295 1.04010 1.02589 0.00000 Uiso 1.00
C390 C 0.95147 1.01967 1.03783 0.00000 Uiso 1.00
C391 C 0.88010 0.91109 0.89736 0.00000 Uiso 1.00
N392 N 0.85453 0.90387 0.90348 0.00000 Uiso 1.00
C393 C 0.69710 0.40699 0.24818 0.00000 Uiso 1.00
C394 C 0.62223 0.54967 0.14103 0.00000 Uiso 1.00
O395 O 0.75353 0.44475 0.26027 0.00000 Uiso 1.00
O396 O 0.69034 0.38610 0.25237 0.00000 Uiso 1.00
O397 O 0.63160 0.56576 0.12792 0.00000 Uiso 1.00
O398 O 0.55803 0.52637 0.15604 0.00000 Uiso 1.00
C399 C 0.47903 0.66782 0.17184 0.00000 Uiso 1.00
C400 C 0.37332 0.80837 0.25085 0.00000 Uiso 1.00
O401 O 0.45890 0.69147 0.11091 0.00000 Uiso 1.00
O402 O 0.49359 0.65203 0.18012 0.00000 Uiso 1.00
O403 O 0.36953 0.82961 0.24522 0.00000 Uiso 1.00
O404 O 0.36114 0.76849 0.30390 0.00000 Uiso 1.00
C405 C 0.11683 0.52183 0.62709 0.00000 Uiso 1.00
C406 C 0.20128 0.43710 0.78371 0.00000 Uiso 1.00
O407 O 0.11523 0.51773 0.60446 0.00000 Uiso 1.00
O408 O 0.09148 0.56594 0.67060 0.00000 Uiso 1.00
O409 O 0.19909 0.43851 0.80665 0.00000 Uiso 1.00
O410 O 0.23614 0.39978 0.73944 0.00000 Uiso 1.00
C411 C 0.98914 0.69087 0.64607 0.00000 Uiso 1.00
C412 C 0.84164 0.76646 0.75536 0.00000 Uiso 1.00
O413 O 1.01194 0.69569 0.64114 0.00000 Uiso 1.00
O414 O 0.94202 0.64496 0.62914 0.00000 Uiso 1.00
O415 O 0.81820 0.76313 0.75854 0.00000 Uiso 1.00
O416 O 0.89102 0.80742 0.77881 0.00000 Uiso 1.00
C417 C 0.45614 0.52265 1.02624 0.00000 Uiso 1.00
C418 C 0.31621 0.44378 0.90936 0.00000 Uiso 1.00
O419 O 0.43502 0.57985 0.99976 0.00000 Uiso 1.00
O420 O 0.47288 0.51553 1.04119 0.00000 Uiso 1.00
O421 O 0.34117 0.38629 0.93156 0.00000 Uiso 1.00
O422 O 0.30001 0.45093 0.89393 0.00000 Uiso 1.00
C423 C 0.37200 0.29188 0.78727 0.00000 Uiso 1.00
C424 C 0.44806 0.16812 0.66018 0.00000 Uiso 1.00
O425 O 0.38091 0.30782 0.80076 0.00000 Uiso 1.00
O426 O 0.30815 0.26962 0.76902 0.00000 Uiso 1.00
O427 O 0.51087 0.17793 0.69010 0.00000 Uiso 1.00
O428 O 0.43946 0.15671 0.64221 0.00000 Uiso 1.00
C429 C 0.59371 0.17180 0.50070 0.00000 Uiso 1.00
C430 C 0.71464 0.30309 0.42377 0.00000 Uiso 1.00
O431 O 0.59053 0.20837 0.55687 0.00000 Uiso 1.00
O432 O 0.58673 0.15165 0.49400 0.00000 Uiso 1.00
O433 O 0.73150 0.31650 0.43236 0.00000 Uiso 1.00
O434 O 0.69090 0.28479 0.36237 0.00000 Uiso 1.00
C435 C 0.96336 0.15406 0.17983 0.00000 Uiso 1.00
C436 C 0.85282 0.29835 0.24654 0.00000 Uiso 1.00
O437 O 0.84672 0.26422 0.30458 0.00000 Uiso 1.00
O438 O 0.84490 0.31770 0.23809 0.00000 Uiso 1.00
O439 O 0.96824 0.13338 0.18679 0.00000 Uiso 1.00
O440 O 0.97798 0.19227 0.12612 0.00000 Uiso 1.00
C441 C 0.98252 0.51521 0.51181 0.00000 Uiso 1.00
C442 C 0.83380 0.44002 0.40249 0.00000 Uiso 1.00
O443 O 0.95008 0.57268 0.50213 0.00000 Uiso 1.00
O444 O 1.00142 0.50744 0.52364 0.00000 Uiso 1.00
O445 O 0.81102 0.44521 0.39757 0.00000 Uiso 1.00
O446 O 0.87825 0.39058 0.39058 0.00000 Uiso 1.00
C447 C 0.44708 1.05596 0.52953 0.00000 Uiso 1.00
C448 C 0.37572 0.90961 0.42713 0.00000 Uiso 1.00
O449 O 0.42519 1.04805 0.52566 0.00000 Uiso 1.00
O450 O 0.48144 1.01258 0.56726 0.00000 Uiso 1.00
O451 O 0.37378 0.94865 0.37206 0.00000 Uiso 1.00
O452 O 0.36883 0.88912 0.43291 0.00000 Uiso 1.00
C453 C 0.73102 0.91349 0.74289 0.00000 Uiso 1.00
C454 C 0.63460 1.06315 0.66599 0.00000 Uiso 1.00
O455 O 0.74545 0.95138 0.79646 0.00000 Uiso 1.00
O456 O 0.73513 0.89254 0.73669 0.00000 Uiso 1.00
O457 O 0.63299 1.08476 0.67061 0.00000 Uiso 1.00
O458 O 0.60769 1.02174 0.62020 0.00000 Uiso 1.00
C459 C 0.18369 0.27793 0.88425 0.00000 Uiso 1.00
C460 C 0.11713 0.15654 1.01914 0.00000 Uiso 1.00
O461 O 0.17358 0.29367 0.87106 0.00000 Uiso 1.00
O462 O 0.24912 0.25826 0.90057 0.00000 Uiso 1.00
O463 O 0.05306 0.16222 0.99038 0.00000 Uiso 1.00
O464 O 0.12669 0.14731 1.03815 0.00000 Uiso 1.00
C465 C 0.69514 0.79552 0.89127 0.00000 Uiso 1.00
C466 C 0.60584 0.65113 0.98455 0.00000 Uiso 1.00
O467 O 0.69095 0.81718 0.88846 0.00000 Uiso 1.00
O468 O 0.74397 0.75240 0.87172 0.00000 Uiso 1.00
O469 O 0.57047 0.69662 1.01917 0.00000 Uiso 1.00
O470 O 0.60709 0.62903 0.98409 0.00000 Uiso 1.00
C471 C 0.24392 0.78799 1.42068 0.00000 Uiso 1.00
C472 C 0.09002 0.69147 1.50060 0.00000 Uiso 1.00
O473 O 0.19716 0.80953 1.37420 0.00000 Uiso 1.00
O474 O 0.26699 0.79136 1.42595 0.00000 Uiso 1.00
O475 O 0.06616 0.69343 1.50100 0.00000 Uiso 1.00
O476 O 0.13937 0.65260 1.52852 0.00000 Uiso 1.00
C477 C 0.84321 0.90881 0.92744 0.00000 Uiso 1.00
C478 C 0.95871 1.04719 1.00040 0.00000 Uiso 1.00
O479 O 0.88961 0.90981 0.87640 0.00000 Uiso 1.00
O480 O 0.82274 0.89930 0.93396 0.00000 Uiso 1.00
O481 O 0.96982 1.06498 0.99171 0.00000 Uiso 1.00
O482 O 0.95565 1.01549 1.06022 0.00000 Uiso 1.00
C483 C 1.09632 1.04382 1.18150 0.00000 Uiso 1.00
C484 C 1.23255 0.91925 1.25064 0.00000 Uiso 1.00
O485 O 1.11679 1.02600 1.11922 0.00000 Uiso 1.00
O486 O 1.08016 1.05755 1.19053 0.00000 Uiso 1.00
O487 O 1.24566 0.90283 1.24185 0.00000 Uiso 1.00
O488 O 1.22124 0.94495 1.31209 0.00000 Uiso 1.00
C489 C 0.39356 0.24163 -0.25784 0.00000 Uiso 1.00
C490 C 0.38228 0.22539 -0.27538 0.00000 Uiso 1.00
C491 C 0.39871 0.21155 -0.29156 0.00000 Uiso 1.00
C492 C 0.42615 0.21129 -0.28757 0.00000 Uiso 1.00
C493 C 0.43728 0.22598 -0.26849 0.00000 Uiso 1.00
C494 C 0.42111 0.24240 -0.25482 0.00000 Uiso 1.00
C495 C 0.46469 0.22402 -0.26394 0.00000 Uiso 1.00
C496 C 0.48029 0.20918 -0.27847 0.00000 Uiso 1.00
C497 C 0.46953 0.19561 -0.29806 0.00000 Uiso 1.00
C498 C 0.44240 0.19669 -0.30284 0.00000 Uiso 1.00
C499 C 0.43140 0.18339 -0.32285 0.00000 Uiso 1.00
C500 C 0.40450 0.18440 -0.32733 0.00000 Uiso 1.00
C501 C 0.38840 0.19809 -0.31214 0.00000 Uiso 1.00
C502 C 0.37734 0.25721 -0.24361 0.00000 Uiso 1.00
C503 C 0.38865 0.27452 -0.22749 0.00000 Uiso 1.00
C504 C 0.41581 0.27578 -0.22514 0.00000 Uiso 1.00
C505 C 0.43178 0.26013 -0.23832 0.00000 Uiso 1.00
C506 C 0.34992 0.25535 -0.24565 0.00000 Uiso 1.00
C507 C 0.33884 0.23842 -0.26192 0.00000 Uiso 1.00
C508 C 0.35450 0.22371 -0.27649 0.00000 Uiso 1.00
C509 C 0.14848 0.49743 -0.31182 0.00000 Uiso 1.00
C510 C 0.16361 0.47805 -0.32122 0.00000 Uiso 1.00
C511 C 0.17921 0.46370 -0.30432 0.00000 Uiso 1.00
C512 C 0.17711 0.46688 -0.27792 0.00000 Uiso 1.00
C513 C 0.16113 0.48563 -0.26845 0.00000 Uiso 1.00
C514 C 0.14810 0.50187 -0.28553 0.00000 Uiso 1.00
C515 C 0.15823 0.48736 -0.24182 0.00000 Uiso 1.00
C516 C 0.17115 0.47166 -0.22553 0.00000 Uiso 1.00
C517 C 0.18745 0.45360 -0.23479 0.00000 Uiso 1.00
C518 C 0.19061 0.45113 -0.26104 0.00000 Uiso 1.00
C519 C 0.20708 0.43295 -0.27053 0.00000 Uiso 1.00
C520 C 0.21007 0.43057 -0.29653 0.00000 Uiso 1.00
C521 C 0.19664 0.44560 -0.31314 0.00000 Uiso 1.00
C522 C 0.13356 0.51213 -0.32861 0.00000 Uiso 1.00
C523 C 0.11942 0.53199 -0.31928 0.00000 Uiso 1.00
C524 C 0.12007 0.53701 -0.29353 0.00000 Uiso 1.00
C525 C 0.13410 0.52245 -0.27695 0.00000 Uiso 1.00
C526 C 0.13286 0.50688 -0.35458 0.00000 Uiso 1.00
C527 C 0.14720 0.48739 -0.36370 0.00000 Uiso 1.00
C528 C 0.16228 0.47326 -0.34756 0.00000 Uiso 1.00
C529 C 0.15110 0.72161 -0.52745 0.00000 Uiso 1.00
C530 C 0.13965 0.73843 -0.54454 0.00000 Uiso 1.00
C531 C 0.15599 0.75290 -0.56044 0.00000 Uiso 1.00
C532 C 0.18337 0.75348 -0.55612 0.00000 Uiso 1.00
C533 C 0.19459 0.73824 -0.53737 0.00000 Uiso 1.00
C534 C 0.17867 0.72082 -0.52460 0.00000 Uiso 1.00
C535 C 0.22178 0.74083 -0.53198 0.00000 Uiso 1.00
C536 C 0.23714 0.75692 -0.54548 0.00000 Uiso 1.00
C537 C 0.22637 0.77098 -0.56490 0.00000 Uiso 1.00
C538 C 0.19949 0.76909 -0.57062 0.00000 Uiso 1.00
C539 C 0.18863 0.78260 -0.59075 0.00000 Uiso 1.00
C540 C 0.16183 0.78115 -0.59573 0.00000 Uiso 1.00
C541 C 0.14573 0.76681 -0.58094 0.00000 Uiso 1.00
C542 C 0.13507 0.70556 -0.51339 0.00000 Uiso 1.00
C543 C 0.14663 0.68749 -0.49812 0.00000 Uiso 1.00
C544 C 0.17383 0.68598 -0.49628 0.00000 Uiso 1.00
C545 C 0.18962 0.70226 -0.50905 0.00000 Uiso 1.00
C546 C 0.10763 0.70767 -0.51479 0.00000 Uiso 1.00
C547 C 0.09637 0.72510 -0.53064 0.00000 Uiso 1.00
C548 C 0.11186 0.74015 -0.54528 0.00000 Uiso 1.00
C549 C 0.66229 0.25754 -0.55509 0.00000 Uiso 1.00
C550 C 0.64698 0.23868 -0.56554 0.00000 Uiso 1.00
C551 C 0.63362 0.22216 -0.54923 0.00000 Uiso 1.00
C552 C 0.63149 0.22735 -0.52319 0.00000 Uiso 1.00
C553 C 0.64427 0.24796 -0.51322 0.00000 Uiso 1.00
C554 C 0.66170 0.26166 -0.52875 0.00000 Uiso 1.00
C555 C 0.63958 0.25392 -0.48756 0.00000 Uiso 1.00
C556 C 0.62419 0.23931 -0.47236 0.00000 Uiso 1.00
C557 C 0.61310 0.21810 -0.48174 0.00000 Uiso 1.00
C558 C 0.61721 0.21168 -0.50707 0.00000 Uiso 1.00
C559 C 0.60735 0.18967 -0.51637 0.00000 Uiso 1.00
C560 C 0.61044 0.18405 -0.54181 0.00000 Uiso 1.00
C561 C 0.62298 0.19994 -0.55805 0.00000 Uiso 1.00
C562 C 0.67849 0.27187 -0.57085 0.00000 Uiso 1.00
C563 C 0.69596 0.28867 -0.56010 0.00000 Uiso 1.00
C564 C 0.69621 0.29196 -0.53402 0.00000 Uiso 1.00
C565 C 0.67937 0.27903 -0.51859 0.00000 Uiso 1.00
C566 C 0.67715 0.26919 -0.59723 0.00000 Uiso 1.00
C567 C 0.66068 0.25170 -0.60764 0.00000 Uiso 1.00
C568 C 0.64597 0.23663 -0.59229 0.00000 Uiso 1.00
C569 C 0.64277 0.49716 -0.81530 0.00000 Uiso 1.00
C570 C 0.63165 0.47615 -0.80431 0.00000 Uiso 1.00
C571 C 0.64820 0.45853 -0.79245 0.00000 Uiso 1.00
C572 C 0.67471 0.46421 -0.78726 0.00000 Uiso 1.00
C573 C 0.68531 0.48631 -0.79624 0.00000 Uiso 1.00
C574 C 0.66989 0.50172 -0.81223 0.00000 Uiso 1.00
C575 C 0.71119 0.49249 -0.78848 0.00000 Uiso 1.00
C576 C 0.72583 0.47715 -0.77315 0.00000 Uiso 1.00
C577 C 0.71578 0.45489 -0.76527 0.00000 Uiso 1.00
C578 C 0.69042 0.44799 -0.77288 0.00000 Uiso 1.00
C579 C 0.68054 0.42508 -0.76613 0.00000 Uiso 1.00
C580 C 0.65494 0.41886 -0.77273 0.00000 Uiso 1.00
C581 C 0.63894 0.43516 -0.78546 0.00000 Uiso 1.00
C582 C 0.62687 0.51342 -0.82943 0.00000 Uiso 1.00
C583 C 0.63842 0.53291 -0.84251 0.00000 Uiso 1.00
C584 C 0.66535 0.53674 -0.84046 0.00000 Uiso 1.00
C585 C 0.68082 0.52171 -0.82556 0.00000 Uiso 1.00
C586 C 0.59957 0.51001 -0.83038 0.00000 Uiso 1.00
C587 C 0.58843 0.49010 -0.81818 0.00000 Uiso 1.00
C588 C 0.60396 0.47340 -0.80551 0.00000 Uiso 1.00
C589 C 0.40719 0.75134 -0.77367 0.00000 Uiso 1.00
C590 C 0.41650 0.72884 -0.76433 0.00000 Uiso 1.00
C591 C 0.43258 0.71405 -0.77990 0.00000 Uiso 1.00
C592 C 0.43481 0.71946 -0.80597 0.00000 Uiso 1.00
C593 C 0.42311 0.74076 -0.81589 0.00000 Uiso 1.00
C594 C 0.41167 0.75788 -0.79918 0.00000 Uiso 1.00
C595 C 0.42308 0.74421 -0.84254 0.00000 Uiso 1.00
C596 C 0.43513 0.72776 -0.85827 0.00000 Uiso 1.00
C597 C 0.44809 0.70758 -0.84832 0.00000 Uiso 1.00
C598 C 0.44862 0.70365 -0.82205 0.00000 Uiso 1.00
C599 C 0.46272 0.68401 -0.81173 0.00000 Uiso 1.00
C600 C 0.46170 0.67943 -0.78581 0.00000 Uiso 1.00
C601 C 0.44680 0.69385 -0.77016 0.00000 Uiso 1.00
C602 C 0.39333 0.76718 -0.75766 0.00000 Uiso 1.00
C603 C 0.38669 0.79058 -0.76620 0.00000 Uiso 1.00
C604 C 0.39258 0.79758 -0.79087 0.00000 Uiso 1.00
C605 C 0.40457 0.78164 -0.80720 0.00000 Uiso 1.00
C606 C 0.38618 0.75945 -0.73328 0.00000 Uiso 1.00
C607 C 0.39410 0.73670 -0.72456 0.00000 Uiso 1.00
C608 C 0.40913 0.72172 -0.73950 0.00000 Uiso 1.00
C609 C -0.10561 0.24316 -0.77131 0.00000 Uiso 1.00
C610 C -0.09702 0.25002 -0.79569 0.00000 Uiso 1.00
C611 C -0.07971 0.23461 -0.80933 0.00000 Uiso 1.00
C612 C -0.07360 0.21124 -0.79986 0.00000 Uiso 1.00
C613 C -0.08329 0.20388 -0.77602 0.00000 Uiso 1.00
C614 C -0.09814 0.22040 -0.76114 0.00000 Uiso 1.00
C615 C -0.07786 0.17983 -0.76775 0.00000 Uiso 1.00
C616 C -0.06300 0.16423 -0.78211 0.00000 Uiso 1.00
C617 C -0.05286 0.17165 -0.80527 0.00000 Uiso 1.00
C618 C -0.05802 0.19523 -0.81426 0.00000 Uiso 1.00
C619 C -0.04775 0.20291 -0.83758 0.00000 Uiso 1.00
C620 C -0.05291 0.22627 -0.84637 0.00000 Uiso 1.00
C621 C -0.06838 0.24188 -0.83265 0.00000 Uiso 1.00
C622 C -0.12168 0.25899 -0.75719 0.00000 Uiso 1.00
C623 C -0.12935 0.25251 -0.73256 0.00000 Uiso 1.00
C624 C -0.12124 0.23045 -0.72227 0.00000 Uiso 1.00
C625 C -0.10598 0.21471 -0.73606 0.00000 Uiso 1.00
C626 C -0.12999 0.28116 -0.76781 0.00000 Uiso 1.00
C627 C -0.12226 0.28748 -0.79216 0.00000 Uiso 1.00
C628 C -0.10622 0.27237 -0.80589 0.00000 Uiso 1.00
C629 C -0.10629 0.46357 -0.56109 0.00000 Uiso 1.00
C630 C -0.08149 0.45525 -0.55262 0.00000 Uiso 1.00
C631 C -0.06609 0.46985 -0.53603 0.00000 Uiso 1.00
C632 C -0.07346 0.49413 -0.53151 0.00000 Uiso 1.00
C633 C -0.09724 0.50312 -0.54179 0.00000 Uiso 1.00
C634 C -0.11468 0.48716 -0.55476 0.00000 Uiso 1.00
C635 C -0.10288 0.52815 -0.53879 0.00000 Uiso 1.00
C636 C -0.08623 0.54311 -0.52532 0.00000 Uiso 1.00
C637 C -0.06348 0.53397 -0.51410 0.00000 Uiso 1.00
C638 C -0.05714 0.50934 -0.51678 0.00000 Uiso 1.00
C639 C -0.03465 0.49979 -0.50485 0.00000 Uiso 1.00
C640 C -0.02809 0.47554 -0.50831 0.00000 Uiso 1.00
C641 C -0.04327 0.46083 -0.52359 0.00000 Uiso 1.00
C642 C -0.12257 0.44841 -0.57592 0.00000 Uiso 1.00
C643 C -0.14802 0.45603 -0.58258 0.00000 Uiso 1.00
C644 C -0.15676 0.47880 -0.57522 0.00000 Uiso 1.00
C645 C -0.14056 0.49416 -0.56172 0.00000 Uiso 1.00
C646 C -0.11322 0.42582 -0.58403 0.00000 Uiso 1.00
C647 C -0.08827 0.41815 -0.57671 0.00000 Uiso 1.00
C648 C -0.07269 0.43236 -0.56129 0.00000 Uiso 1.00
C649 C 0.90042 0.74224 -0.28164 0.00000 Uiso 1.00
C650 C 0.92723 0.74760 -0.28538 0.00000 Uiso 1.00
C651 C 0.94216 0.73403 -0.30314 0.00000 Uiso 1.00
C652 C 0.93087 0.71377 -0.31528 0.00000 Uiso 1.00
C653 C 0.90434 0.70779 -0.31075 0.00000 Uiso 1.00
C654 C 0.88879 0.72266 -0.29469 0.00000 Uiso 1.00
C655 C 0.89401 0.68676 -0.32252 0.00000 Uiso 1.00
C656 C 0.90910 0.67277 -0.33836 0.00000 Uiso 1.00
C657 C 0.93506 0.67886 -0.34322 0.00000 Uiso 1.00
C658 C 0.94610 0.69943 -0.33177 0.00000 Uiso 1.00
C659 C 0.97231 0.70573 -0.33667 0.00000 Uiso 1.00
C660 C 0.98310 0.72616 -0.32536 0.00000 Uiso 1.00
C661 C 0.96849 0.74011 -0.30908 0.00000 Uiso 1.00
C662 C 0.88527 0.75643 -0.26495 0.00000 Uiso 1.00
C663 C 0.85840 0.75155 -0.26190 0.00000 Uiso 1.00
C664 C 0.84688 0.73261 -0.27517 0.00000 Uiso 1.00
C665 C 0.86156 0.71846 -0.29121 0.00000 Uiso 1.00
C666 C 0.89710 0.77543 -0.25143 0.00000 Uiso 1.00
C667 C 0.92367 0.78019 -0.25456 0.00000 Uiso 1.00
C668 C 0.93851 0.76667 -0.27104 0.00000 Uiso 1.00
C669 C 0.41542 -0.03718 -0.54694 0.00000 Uiso 1.00
C670 C 0.41611 -0.04278 -0.52083 0.00000 Uiso 1.00
C671 C 0.42833 -0.02639 -0.50370 0.00000 Uiso 1.00
C672 C 0.44473 -0.00780 -0.51312 0.00000 Uiso 1.00
C673 C 0.44660 -0.00406 -0.53950 0.00000 Uiso 1.00
C674 C 0.42951 -0.01692 -0.55613 0.00000 Uiso 1.00
C675 C 0.46627 0.01197 -0.54868 0.00000 Uiso 1.00
C676 C 0.48285 0.02422 -0.53225 0.00000 Uiso 1.00
C677 C 0.47981 0.02164 -0.50631 0.00000 Uiso 1.00
C678 C 0.45968 0.00654 -0.49610 0.00000 Uiso 1.00
C679 C 0.45460 0.00480 -0.46970 0.00000 Uiso 1.00
C680 C 0.43738 -0.01273 -0.46071 0.00000 Uiso 1.00
C681 C 0.42461 -0.02816 -0.47715 0.00000 Uiso 1.00
C682 C 0.40076 -0.05176 -0.56374 0.00000 Uiso 1.00
C683 C 0.39723 -0.04433 -0.58901 0.00000 Uiso 1.00
C684 C 0.40983 -0.02352 -0.59777 0.00000 Uiso 1.00
C685 C 0.42593 -0.01019 -0.58193 0.00000 Uiso 1.00
C686 C 0.38981 -0.07363 -0.55508 0.00000 Uiso 1.00
C687 C 0.39205 -0.08007 -0.52963 0.00000 Uiso 1.00
C688 C 0.40462 -0.06496 -0.51269 0.00000 Uiso 1.00
C689 C 0.66980 0.00521 -0.31194 0.00000 Uiso 1.00
C690 C 0.67224 -0.01933 -0.31904 0.00000 Uiso 1.00
C691 C 0.68854 -0.03537 -0.30457 0.00000 Uiso 1.00
C692 C 0.69964 -0.02757 -0.28144 0.00000 Uiso 1.00
C693 C 0.69661 -0.00319 -0.27397 0.00000 Uiso 1.00
C694 C 0.68306 0.01358 -0.29011 0.00000 Uiso 1.00
C695 C 0.70659 0.00360 -0.24990 0.00000 Uiso 1.00
C696 C 0.71930 -0.01291 -0.23434 0.00000 Uiso 1.00
C697 C 0.72285 -0.03678 -0.24190 0.00000 Uiso 1.00
C698 C 0.71317 -0.04424 -0.26556 0.00000 Uiso 1.00
C699 C 0.71678 -0.06829 -0.27342 0.00000 Uiso 1.00
C700 C 0.70702 -0.07560 -0.29678 0.00000 Uiso 1.00
C701 C 0.69335 -0.05959 -0.31216 0.00000 Uiso 1.00
C702 C 0.65354 0.02115 -0.32615 0.00000 Uiso 1.00
C703 C 0.65176 0.04571 -0.31944 0.00000 Uiso 1.00
C704 C 0.66604 0.05421 -0.29881 0.00000 Uiso 1.00
C705 C 0.68149 0.03867 -0.28451 0.00000 Uiso 1.00
C706 C 0.63902 0.01238 -0.34684 0.00000 Uiso 1.00
C707 C 0.64110 -0.01188 -0.35354 0.00000 Uiso 1.00
C708 C 0.65734 -0.02744 -0.34014 0.00000 Uiso 1.00
C709 C 0.36586 0.46713 -0.04173 0.00000 Uiso 1.00
C710 C 0.38519 0.45794 -0.02493 0.00000 Uiso 1.00
C711 C 0.40156 0.47420 -0.01107 0.00000 Uiso 1.00
C712 C 0.39935 0.49952 -0.01495 0.00000 Uiso 1.00
C713 C 0.37962 0.50870 -0.03130 0.00000 Uiso 1.00
C714 C 0.36224 0.49245 -0.04404 0.00000 Uiso 1.00
C715 C 0.37866 0.53417 -0.03540 0.00000 Uiso 1.00
C716 C 0.39658 0.54955 -0.02418 0.00000 Uiso 1.00
C717 C 0.41602 0.54057 -0.00811 0.00000 Uiso 1.00
C718 C 0.41736 0.51552 -0.00317 0.00000 Uiso 1.00
C719 C 0.43676 0.50632 0.01329 0.00000 Uiso 1.00
C720 C 0.43824 0.48148 0.01782 0.00000 Uiso 1.00
C721 C 0.42109 0.46574 0.00610 0.00000 Uiso 1.00
C722 C 0.35070 0.45107 -0.05667 0.00000 Uiso 1.00
C723 C 0.33174 0.46026 -0.07361 0.00000 Uiso 1.00
C724 C 0.32729 0.48511 -0.07490 0.00000 Uiso 1.00
C725 C 0.34184 0.50090 -0.06024 0.00000 Uiso 1.00
C726 C 0.35466 0.42592 -0.05459 0.00000 Uiso 1.00
C727 C 0.37335 0.41688 -0.03773 0.00000 Uiso 1.00
C728 C 0.38824 0.43239 -0.02312 0.00000 Uiso 1.00
C729 C 0.63350 0.70789 -0.04810 0.00000 Uiso 1.00
C730 C 0.65298 0.69763 -0.06362 0.00000 Uiso 1.00
C731 C 0.67030 0.71303 -0.07753 0.00000 Uiso 1.00
C732 C 0.66574 0.73830 -0.07856 0.00000 Uiso 1.00
C733 C 0.64445 0.74823 -0.06515 0.00000 Uiso 1.00
C734 C 0.62952 0.73325 -0.04848 0.00000 Uiso 1.00
C735 C 0.63932 0.77340 -0.06811 0.00000 Uiso 1.00
C736 C 0.65564 0.78815 -0.08220 0.00000 Uiso 1.00
C737 C 0.67756 0.77865 -0.09414 0.00000 Uiso 1.00
C738 C 0.68280 0.75367 -0.09236 0.00000 Uiso 1.00
C739 C 0.70502 0.74397 -0.10418 0.00000 Uiso 1.00
C740 C 0.70977 0.71915 -0.10273 0.00000 Uiso 1.00
C741 C 0.69289 0.70393 -0.08985 0.00000 Uiso 1.00
C742 C 0.61856 0.69292 -0.03176 0.00000 Uiso 1.00
C743 C 0.60075 0.70341 -0.01488 0.00000 Uiso 1.00
C744 C 0.59738 0.72844 -0.01480 0.00000 Uiso 1.00
C745 C 0.61122 0.74311 -0.03124 0.00000 Uiso 1.00
C746 C 0.62172 0.66761 -0.03225 0.00000 Uiso 1.00
C747 C 0.63989 0.65745 -0.04859 0.00000 Uiso 1.00
C748 C 0.65515 0.67197 -0.06402 0.00000 Uiso 1.00
C749 C 0.13578 0.19563 -0.03818 0.00000 Uiso 1.00
C750 C 0.12344 0.20893 -0.05788 0.00000 Uiso 1.00
C751 C 0.13843 0.22536 -0.07298 0.00000 Uiso 1.00
C752 C 0.16607 0.22571 -0.07075 0.00000 Uiso 1.00
C753 C 0.17862 0.21011 -0.05313 0.00000 Uiso 1.00
C754 C 0.16336 0.19657 -0.03545 0.00000 Uiso 1.00
C755 C 0.20646 0.20944 -0.05290 0.00000 Uiso 1.00
C756 C 0.22097 0.22500 -0.06788 0.00000 Uiso 1.00
C757 C 0.20860 0.24167 -0.08384 0.00000 Uiso 1.00
C758 C 0.18107 0.24221 -0.08533 0.00000 Uiso 1.00
C759 C 0.16842 0.25926 -0.10107 0.00000 Uiso 1.00
C760 C 0.14118 0.25915 -0.10299 0.00000 Uiso 1.00
C761 C 0.12642 0.24254 -0.08953 0.00000 Uiso 1.00
C762 C 0.12058 0.18195 -0.02091 0.00000 Uiso 1.00
C763 C 0.13274 0.17047 -0.00011 0.00000 Uiso 1.00
C764 C 0.15982 0.17204 0.00299 0.00000 Uiso 1.00
C765 C 0.17493 0.18462 -0.01426 0.00000 Uiso 1.00
C766 C 0.09332 0.17999 -0.02448 0.00000 Uiso 1.00
C767 C 0.08139 0.19191 -0.04480 0.00000 Uiso 1.00
C768 C 0.09596 0.20605 -0.06121 0.00000 Uiso 1.00
C769 C 0.87911 -0.03404 -0.04881 0.00000 Uiso 1.00
C770 C 0.88811 -0.04228 -0.02493 0.00000 Uiso 1.00
C771 C 0.90266 -0.02635 -0.00899 0.00000 Uiso 1.00
C772 C 0.91217 -0.00415 -0.01878 0.00000 Uiso 1.00
C773 C 0.90487 0.00322 -0.04351 0.00000 Uiso 1.00
C774 C 0.88633 -0.01074 -0.05754 0.00000 Uiso 1.00
C775 C 0.91662 0.02453 -0.05355 0.00000 Uiso 1.00
C776 C 0.93385 0.03824 -0.03930 0.00000 Uiso 1.00
C777 C 0.94007 0.03160 -0.01452 0.00000 Uiso 1.00
C778 C 0.92895 0.01055 -0.00397 0.00000 Uiso 1.00
C779 C 0.93442 0.00408 0.02128 0.00000 Uiso 1.00
C780 C 0.92381 -0.01711 0.03137 0.00000 Uiso 1.00
C781 C 0.90831 -0.03209 0.01671 0.00000 Uiso 1.00
C782 C 0.86299 -0.04923 -0.06395 0.00000 Uiso 1.00
C783 C 0.85145 -0.03927 -0.08637 0.00000 Uiso 1.00
C784 C 0.85732 -0.01589 -0.09425 0.00000 Uiso 1.00
C785 C 0.87464 -0.00185 -0.08027 0.00000 Uiso 1.00
C786 C 0.85879 -0.07370 -0.05632 0.00000 Uiso 1.00
C787 C 0.86841 -0.08189 -0.03318 0.00000 Uiso 1.00
C788 C 0.88262 -0.06662 -0.01768 0.00000 Uiso 1.00
C789 C 0.14975 -0.00184 0.20068 0.00000 Uiso 1.00
C790 C 0.16712 -0.01839 0.18926 0.00000 Uiso 1.00
C791 C 0.18281 -0.03418 0.20461 0.00000 Uiso 1.00
C792 C 0.18348 -0.03126 0.23114 0.00000 Uiso 1.00
C793 C 0.16744 -0.01354 0.24245 0.00000 Uiso 1.00
C794 C 0.14937 0.00014 0.22731 0.00000 Uiso 1.00
C795 C 0.16988 -0.01009 0.26896 0.00000 Uiso 1.00
C796 C 0.18652 -0.02428 0.28353 0.00000 Uiso 1.00
C797 C 0.20153 -0.04240 0.27258 0.00000 Uiso 1.00
C798 C 0.20005 -0.04608 0.24632 0.00000 Uiso 1.00
C799 C 0.21501 -0.06447 0.23512 0.00000 Uiso 1.00
C800 C 0.21365 -0.06785 0.20910 0.00000 Uiso 1.00
C801 C 0.19797 -0.05316 0.19408 0.00000 Uiso 1.00
C802 C 0.13279 0.01262 0.18553 0.00000 Uiso 1.00
C803 C 0.11474 0.02830 0.19699 0.00000 Uiso 1.00
C804 C 0.11378 0.02961 0.22323 0.00000 Uiso 1.00
C805 C 0.13058 0.01592 0.23815 0.00000 Uiso 1.00
C806 C 0.13403 0.01132 0.15902 0.00000 Uiso 1.00
C807 C 0.15188 -0.00428 0.14781 0.00000 Uiso 1.00
C808 C 0.16815 -0.01878 0.16243 0.00000 Uiso 1.00
H809 H 0.89213 0.91785 0.91364 0.00000 Uiso 1.00
H810 H 0.45389 1.07346 0.52073 0.00000 Uiso 1.00
H811 H 0.47444 0.23444 -0.24885 0.00000 Uiso 1.00
H812 H 0.50155 0.20853 -0.27416 0.00000 Uiso 1.00
H813 H 0.39537 0.17425 -0.34308 0.00000 Uiso 1.00
H814 H 0.36728 0.19822 -0.31677 0.00000 Uiso 1.00
H815 H 0.42525 0.28927 -0.21266 0.00000 Uiso 1.00
H816 H 0.45314 0.26214 -0.23568 0.00000 Uiso 1.00
H817 H 0.31731 0.23644 -0.26370 0.00000 Uiso 1.00
H818 H 0.34454 0.21079 -0.28914 0.00000 Uiso 1.00
H819 H 0.14550 0.50115 -0.23324 0.00000 Uiso 1.00
H820 H 0.16823 0.47390 -0.20497 0.00000 Uiso 1.00
H821 H 0.22309 0.41658 -0.30453 0.00000 Uiso 1.00
H822 H 0.19975 0.44266 -0.33350 0.00000 Uiso 1.00
H823 H 0.10933 0.55265 -0.28572 0.00000 Uiso 1.00
H824 H 0.13372 0.52734 -0.25678 0.00000 Uiso 1.00
H825 H 0.14691 0.48277 -0.38401 0.00000 Uiso 1.00
H826 H 0.17305 0.45804 -0.35602 0.00000 Uiso 1.00
H827 H 0.23143 0.73007 -0.51693 0.00000 Uiso 1.00
H828 H 0.25821 0.75817 -0.54053 0.00000 Uiso 1.00
H829 H 0.15280 0.79151 -0.61153 0.00000 Uiso 1.00
H830 H 0.12466 0.76644 -0.58578 0.00000 Uiso 1.00
H831 H 0.18342 0.67186 -0.48449 0.00000 Uiso 1.00
H832 H 0.21103 0.70021 -0.50681 0.00000 Uiso 1.00
H833 H 0.07483 0.72721 -0.53199 0.00000 Uiso 1.00
H834 H 0.10182 0.75351 -0.55756 0.00000 Uiso 1.00
H835 H 0.64823 0.27030 -0.47904 0.00000 Uiso 1.00
H836 H 0.62120 0.24480 -0.45251 0.00000 Uiso 1.00
H837 H 0.60287 0.16685 -0.54962 0.00000 Uiso 1.00
H838 H 0.62494 0.19451 -0.57798 0.00000 Uiso 1.00
H839 H 0.70976 0.30506 -0.52506 0.00000 Uiso 1.00
H840 H 0.68048 0.28236 -0.49807 0.00000 Uiso 1.00
H841 H 0.65918 0.24931 -0.62835 0.00000 Uiso 1.00
H842 H 0.63356 0.22286 -0.60152 0.00000 Uiso 1.00
H843 H 0.72016 0.50988 -0.79418 0.00000 Uiso 1.00
H844 H 0.74573 0.48302 -0.76742 0.00000 Uiso 1.00
H845 H 0.64674 0.40090 -0.76773 0.00000 Uiso 1.00
H846 H 0.61873 0.42940 -0.78994 0.00000 Uiso 1.00
H847 H 0.67495 0.55191 -0.85058 0.00000 Uiso 1.00
H848 H 0.70201 0.52564 -0.82459 0.00000 Uiso 1.00
H849 H 0.56698 0.48709 -0.81854 0.00000 Uiso 1.00
H850 H 0.59411 0.45786 -0.79638 0.00000 Uiso 1.00
H851 H 0.41329 0.75998 -0.85139 0.00000 Uiso 1.00
H852 H 0.43437 0.73121 -0.87890 0.00000 Uiso 1.00
H853 H 0.47260 0.66408 -0.77719 0.00000 Uiso 1.00
H854 H 0.44655 0.68929 -0.74982 0.00000 Uiso 1.00
H855 H 0.38761 0.81592 -0.79804 0.00000 Uiso 1.00
H856 H 0.40857 0.78802 -0.82661 0.00000 Uiso 1.00
H857 H 0.38871 0.73015 -0.70546 0.00000 Uiso 1.00
H858 H 0.41498 0.70395 -0.73160 0.00000 Uiso 1.00
H859 H -0.08533 0.17273 -0.74964 0.00000 Uiso 1.00
H860 H -0.05935 0.14574 -0.77463 0.00000 Uiso 1.00
H861 H -0.04489 0.23285 -0.86456 0.00000 Uiso 1.00
H862 H -0.07174 0.26010 -0.84074 0.00000 Uiso 1.00
H863 H -0.12687 0.22496 -0.70289 0.00000 Uiso 1.00
H864 H -0.10028 0.19754 -0.72677 0.00000 Uiso 1.00
H865 H -0.12867 0.30473 -0.80105 0.00000 Uiso 1.00
H866 H -0.10086 0.27849 -0.82506 0.00000 Uiso 1.00
H867 H -0.12066 0.53639 -0.54715 0.00000 Uiso 1.00
H868 H -0.09159 0.56245 -0.52359 0.00000 Uiso 1.00
H869 H -0.01056 0.46754 -0.49906 0.00000 Uiso 1.00
H870 H -0.03704 0.44181 -0.52568 0.00000 Uiso 1.00
H871 H -0.17673 0.48519 -0.58013 0.00000 Uiso 1.00
H872 H -0.14852 0.51202 -0.55655 0.00000 Uiso 1.00
H873 H -0.08041 0.40050 -0.58293 0.00000 Uiso 1.00
H874 H -0.05315 0.42529 -0.55608 0.00000 Uiso 1.00
H875 H 0.87364 0.68080 -0.31945 0.00000 Uiso 1.00
H876 H 0.89993 0.65663 -0.34702 0.00000 Uiso 1.00
H877 H 1.00360 0.73166 -0.32907 0.00000 Uiso 1.00
H878 H 0.97830 0.75601 -0.30077 0.00000 Uiso 1.00
H879 H 0.82577 0.72843 -0.27319 0.00000 Uiso 1.00
H880 H 0.85114 0.70380 -0.30115 0.00000 Uiso 1.00
H881 H 0.93349 0.79492 -0.24403 0.00000 Uiso 1.00
H882 H 0.95942 0.77144 -0.27259 0.00000 Uiso 1.00
H883 H 0.46919 0.01458 -0.56917 0.00000 Uiso 1.00
H884 H 0.49834 0.03619 -0.53984 0.00000 Uiso 1.00
H885 H 0.49320 0.03184 -0.49384 0.00000 Uiso 1.00
H886 H 0.43363 -0.01474 -0.44024 0.00000 Uiso 1.00
H887 H 0.41121 -0.04180 -0.46901 0.00000 Uiso 1.00
H888 H 0.40740 -0.01728 -0.61757 0.00000 Uiso 1.00
H889 H 0.43564 0.00603 -0.58980 0.00000 Uiso 1.00
H890 H 0.38362 -0.09721 -0.52236 0.00000 Uiso 1.00
H891 H 0.40564 -0.07073 -0.49269 0.00000 Uiso 1.00
H892 H 0.70424 0.02215 -0.24266 0.00000 Uiso 1.00
H893 H 0.72656 -0.00660 -0.21576 0.00000 Uiso 1.00
H894 H 0.70981 -0.09436 -0.30353 0.00000 Uiso 1.00
H895 H 0.68593 -0.06660 -0.33032 0.00000 Uiso 1.00
H896 H 0.66523 0.07349 -0.29327 0.00000 Uiso 1.00
H897 H 0.69204 0.04649 -0.26824 0.00000 Uiso 1.00
H898 H 0.62981 -0.01928 -0.36967 0.00000 Uiso 1.00
H899 H 0.65783 -0.04649 -0.34627 0.00000 Uiso 1.00
H900 H 0.36403 0.54255 -0.04816 0.00000 Uiso 1.00
H901 H 0.39497 0.56920 -0.02834 0.00000 Uiso 1.00
H902 H 0.45316 0.47377 0.03084 0.00000 Uiso 1.00
H903 H 0.42373 0.44631 0.01022 0.00000 Uiso 1.00
H904 H 0.33750 0.52036 -0.06256 0.00000 Uiso 1.00
H905 H 0.37679 0.39717 -0.03566 0.00000 Uiso 1.00
H906 H 0.40287 0.42397 -0.01039 0.00000 Uiso 1.00
H907 H 0.62248 0.78208 -0.05884 0.00000 Uiso 1.00
H908 H 0.65087 0.80769 -0.08353 0.00000 Uiso 1.00
H909 H 0.72712 0.71104 -0.11185 0.00000 Uiso 1.00
H910 H 0.69794 0.68450 -0.08917 0.00000 Uiso 1.00
H911 H 0.58356 0.73715 -0.00164 0.00000 Uiso 1.00
H912 H 0.60781 0.76280 -0.03005 0.00000 Uiso 1.00
H913 H 0.64268 0.63758 -0.04951 0.00000 Uiso 1.00
H914 H 0.66937 0.66281 -0.07632 0.00000 Uiso 1.00
H915 H 0.21737 0.19697 -0.04027 0.00000 Uiso 1.00
H916 H 0.24260 0.22399 -0.06659 0.00000 Uiso 1.00
H917 H 0.13072 0.27234 -0.11527 0.00000 Uiso 1.00
H918 H 0.10491 0.24362 -0.09159 0.00000 Uiso 1.00
H919 H 0.16986 0.16323 0.01923 0.00000 Uiso 1.00
H920 H 0.19623 0.18537 -0.01066 0.00000 Uiso 1.00
H921 H 0.06002 0.19051 -0.04817 0.00000 Uiso 1.00
H922 H 0.08531 0.21530 -0.07673 0.00000 Uiso 1.00
H923 H 0.91244 0.03069 -0.07306 0.00000 Uiso 1.00
H924 H 0.94242 0.05466 -0.04809 0.00000 Uiso 1.00
H925 H 0.92764 -0.02251 0.05124 0.00000 Uiso 1.00
H926 H 0.90057 -0.04869 0.02569 0.00000 Uiso 1.00
H927 H 0.83782 -0.04998 -0.09815 0.00000 Uiso 1.00
H928 H 0.84839 -0.00848 -0.11179 0.00000 Uiso 1.00
H929 H 0.87885 0.01657 -0.08737 0.00000 Uiso 1.00
H930 H 0.86480 -0.10066 -0.02659 0.00000 Uiso 1.00
H931 H 0.88986 -0.07413 0.00045 0.00000 Uiso 1.00
H932 H 0.15848 0.00389 0.27883 0.00000 Uiso 1.00
H933 H 0.18746 -0.02087 0.30410 0.00000 Uiso 1.00
H934 H 0.22511 -0.08226 0.19983 0.00000 Uiso 1.00
H935 H 0.19777 -0.05684 0.17362 0.00000 Uiso 1.00
H936 H 0.09967 0.04166 0.23275 0.00000 Uiso 1.00
H937 H 0.12878 0.01781 0.25880 0.00000 Uiso 1.00
H938 H 0.15341 -0.00552 0.12700 0.00000 Uiso 1.00
H939 H 0.18182 -0.03075 0.15236 0.00000 Uiso 1.00
H940 H 0.31214 0.49282 -0.08771 0.00000 Uiso 1.00

loop_
_geom_bond_atom_site_label_1
_geom_bond_atom_site_label_2
_geom_bond_distance
_geom_bond_site_symmetry_2
_ccdc_geom_bond_type
C1 C2 1.542 . S
C1 C3 1.542 . S
C1 C4 1.543 . S
C1 C5 1.541 . S
C2 C6 1.397 . A
C2 C10 1.400 . A
C3 C11 1.398 . A
C3 C15 1.402 . A
C4 C16 1.402 . A
C4 C20 1.398 . A
C5 C21 1.398 . A
C5 C25 1.401 . A
C6 C7 1.386 . A
C6 H26 1.098 . S
C7 C8 1.395 . A
C7 H27 1.100 . S
C8 C9 1.395 . A
C8 N392 1.418 1_444 S
C9 C10 1.385 . A
C9 H28 1.099 . S
C10 H29 1.101 . S
C11 C12 1.386 . A
C11 H30 1.098 . S
C12 C13 1.394 . A
C12 H31 1.100 . S
C13 C14 1.393 . A
C13 N384 1.413 1_444 S
C14 C15 1.385 . A
C14 H32 1.099 . S
C15 H33 1.101 . S
C16 C17 1.386 . A
C16 H34 1.101 . S
C17 C18 1.392 . A
C17 H35 1.099 . S
C18 C19 1.392 . A
C18 N372 1.410 1_444 S
C19 C20 1.385 . A
C19 H36 1.099 . S
C20 H37 1.097 . S
C21 C22 1.387 . A
C21 H38 1.098 . S
C22 C23 1.394 . A
C22 H39 1.099 . S
C23 C24 1.393 . A
C23 N373 1.415 1_444 S
C24 C25 1.386 . A
C24 H40 1.100 . S
C25 H41 1.101 . S
C42 C43 1.536 . S
C42 C44 1.536 . S
C42 C318 1.536 1_665 S
C42 C308 1.537 1_566 S
C43 C45 1.398 . A
C43 C49 1.399 . A
C44 C50 1.399 . A
C44 C54 1.398 . A
C45 C46 1.386 . A
C45 H55 1.100 . S
C46 C47 1.395 . A
C46 H56 1.099 . S
C47 C48 1.394 . A
C47 N389 1.416 1_444 S
C48 C49 1.386 . A
C48 H57 1.099 . S
C49 H58 1.100 . S
C50 C51 1.386 . A
C50 H59 1.100 . S
C51 C52 1.394 . A
C51 H60 1.099 . S
C52 C53 1.394 . A
C52 N333 1.413 1_445 S
C53 C54 1.386 . A
C53 H61 1.099 . S
C54 H62 1.099 . S
C63 C65 1.398 . A
C63 C69 1.401 . A
C63 C287 1.547 1_565 S
C64 C70 1.398 . A
C64 C74 1.402 . A
C64 C287 1.547 1_565 S
C65 C66 1.386 . A
C65 H75 1.097 . S
C66 C67 1.395 . A
C66 H76 1.100 . S
C67 C68 1.396 . A
C67 N357 1.418 1_454 S
C68 C69 1.386 . A
C68 H77 1.100 . S
C69 H78 1.101 . S
C70 C71 1.386 . A
C70 H79 1.097 . S
C71 C72 1.393 . A
C71 H80 1.100 . S
C72 C73 1.393 . A
C72 N381 1.415 1_444 S
C73 C74 1.386 . A
C73 H81 1.099 . S
C74 H82 1.101 . S
C83 C84 1.542 . S
C83 C85 1.539 . S
C83 C268 1.539 1_556 S
C83 C267 1.542 1_556 S
C84 C86 1.400 . A
C84 C90 1.399 . A
C85 C91 1.398 . A
C85 C95 1.400 . A
C86 C87 1.386 . A
C86 H96 1.101 . S
C87 C88 1.394 . A
C87 H97 1.100 . S
C88 C89 1.394 . A
C88 N385 1.415 1_434 S
C89 C90 1.386 . A
C89 H98 1.100 . S
C90 H99 1.098 . S
C91 C92 1.387 . A
C91 H100 1.098 . S
C92 C93 1.395 . A
C92 H101 1.100 . S
C93 C94 1.394 . A
C93 N376 1.417 1_444 S
C94 C95 1.385 . A
C94 H102 1.100 . S
C95 H103 1.101 . S
C104 C105 1.537 . S
C104 C106 1.537 . S
C104 C247 1.537 1_655 S
C104 C248 1.536 1_655 S
C105 C107 1.398 . A
C105 C111 1.399 . A
C106 C112 1.398 . A
C106 C116 1.399 . A
C107 C108 1.386 . A
C107 H117 1.099 . S
C108 C109 1.395 . A
C108 H118 1.100 . S
C109 C110 1.394 . A
C109 N365 1.417 1_444 S
C110 C111 1.386 . A
C110 H119 1.099 . S
C111 H120 1.101 . S
C112 C113 1.386 . A
C112 H328 1.099 . S
C113 C114 1.394 . A
C113 H121 1.099 . S
C114 C115 1.394 . A
C114 N369 1.413 1_444 S
C115 C116 1.386 . A
C115 H122 1.099 . S
C116 H123 1.101 . S
C124 C125 1.545 . S
C124 C126 1.545 . S
C124 C127 1.542 . S
C124 C128 1.543 . S
C125 C129 1.401 . A
C125 C133 1.397 . A
C126 C134 1.398 . A
C126 C138 1.401 . A
C127 C139 1.401 . A
C127 C143 1.398 . A
C128 C144 1.398 . A
C128 C148 1.401 . A
C129 C130 1.386 . A
C129 H149 1.101 . S
C130 C131 1.394 . A
C130 H150 1.100 . S
C131 C132 1.395 . A
C131 N360 1.421 1_454 S
C132 C133 1.385 . A
C132 H151 1.100 . S
C133 H152 1.096 . S
C134 C135 1.386 . A
C134 H153 1.098 . S
C135 C136 1.394 . A
C135 H154 1.100 . S
C136 C137 1.394 . A
C136 N330 1.417 1_444 S
C137 C138 1.385 . A
C137 H155 1.100 . S
C138 H156 1.101 . S
C139 C140 1.385 . A
C139 H157 1.101 . S
C140 C141 1.393 . A
C140 H158 1.099 . S
C141 C142 1.393 . A
C141 N332 1.412 1_444 S
C142 C143 1.386 . A
C142 H159 1.099 . S
C143 H160 1.098 . S
C144 C145 1.386 . A
C144 H161 1.098 . S
C145 C146 1.395 . A
C145 H162 1.100 . S
C146 C147 1.394 . A
C146 N340 1.419 1_444 S
C147 C148 1.386 . A
C147 H163 1.099 . S
C148 H164 1.101 . S
C165 C166 1.541 . S
C165 C167 1.545 . S
C165 C168 1.541 . S
C165 C169 1.544 . S
C166 C170 1.401 . A
C166 C174 1.398 . A
C167 C175 1.397 . A
C167 C179 1.402 . A
C168 C180 1.401 . A
C168 C184 1.398 . A
C169 C185 1.398 . A
C169 C189 1.400 . A
C170 C171 1.385 . A
C170 H190 1.101 . S
C171 C172 1.394 . A
C171 H191 1.099 . S
C172 C173 1.394 . A
C172 N368 1.417 1_444 S
C173 C174 1.386 . A
C173 H192 1.100 . S
C174 H193 1.098 . S
C175 C176 1.385 . A
C175 H194 1.096 . S
C176 C177 1.394 . A
C176 H195 1.100 . S
C177 C178 1.394 . A
C177 N341 1.419 1_444 S
C178 C179 1.386 . A
C178 H196 1.100 . S
C179 H197 1.101 . S
C180 C181 1.385 . A
C180 H198 1.101 . S
C181 C182 1.393 . A
C181 H199 1.099 . S
C182 C183 1.393 . A
C182 N345 1.413 1_444 S
C183 C184 1.386 . A
C183 H200 1.100 . S
C184 H201 1.098 . S
C185 C186 1.386 . A
C185 H202 1.097 . S
C186 C187 1.394 . A
C186 H203 1.100 . S
C187 C188 1.394 . A
C187 N352 1.419 1_444 S
C188 C189 1.386 . A
C188 H204 1.099 . S
C189 H205 1.101 . S
C206 C207 1.535 . S
C206 C208 1.534 . S
C206 C209 1.538 . S
C206 C210 1.537 . S
C207 C211 1.396 . A
C207 C215 1.400 . A
C208 C216 1.398 . A
C208 C220 1.399 . A
C209 C221 1.398 . A
C209 C225 1.400 . A
C210 C226 1.399 . A
C210 C230 1.398 . A
C211 C212 1.386 . A
C211 H231 1.099 . S
C212 C213 1.395 . A
C212 H232 1.099 . S
C213 C214 1.393 . A
C213 N388 1.414 1_434 S
C214 C215 1.386 . A
C214 H233 1.100 . S
C215 H234 1.101 . S
C216 C217 1.387 . A
C216 H235 1.099 . S
C217 C218 1.394 . A
C217 H236 1.099 . S
C218 C219 1.393 . A
C218 N364 1.413 1_444 S
C219 C220 1.384 . A
C219 H237 1.100 . S
C220 H238 1.101 . S
C221 C222 1.385 . A
C221 H239 1.099 . S
C222 C223 1.394 . A
C222 H240 1.100 . S
C223 C224 1.394 . A
C223 N353 1.417 1_444 S
C224 C225 1.386 . A
C224 H241 1.099 . S
C225 H242 1.101 . S
C226 C227 1.386 . A
C226 H243 1.101 . S
C227 C228 1.394 . A
C227 H244 1.099 . S
C228 C229 1.394 . A
C228 N377 1.416 1_344 S
C229 C230 1.385 . A
C229 H245 1.099 . S
C230 H246 1.099 . S
C247 C249 1.397 . A
C247 C253 1.399 . A
C247 C104 1.537 1_455 S
C248 C254 1.399 . A
C248 C258 1.398 . A
C248 C104 1.536 1_455 S
C249 C250 1.387 . A
C249 H259 1.099 . S
C250 C251 1.395 . A
C250 H260 1.100 . S
C251 C252 1.394 . A
C251 N335 1.417 1_444 S
C252 C253 1.385 . A
C252 H261 1.100 . S
C253 H262 1.101 . S
C254 C255 1.385 . A
C254 H263 1.100 . S
C255 C256 1.394 . A
C255 H264 1.099 . S
C256 C257 1.394 . A
C256 N361 1.414 1_444 S
C257 C258 1.387 . A
C257 H265 1.100 . S
C258 H266 1.099 . S
C267 C269 1.397 . A
C267 C273 1.401 . A
C267 C83 1.542 1_554 S
C268 C274 1.400 . A
C268 C278 1.397 . A
C268 C83 1.539 1_554 S
C269 C270 1.386 . A
C269 H279 1.097 . S
C270 C271 1.395 . A
C270 H280 1.100 . S
C271 C272 1.394 . A
C271 N344 1.419 1_444 S
C272 C273 1.386 . A
C272 H281 1.100 . S
C273 H282 1.100 . S
C274 C275 1.386 . A
C274 H283 1.101 . S
C275 C276 1.395 . A
C275 H284 1.099 . S
C276 C277 1.395 . A
C276 N337 1.419 1_444 S
C277 C278 1.386 . A
C277 H285 1.100 . S
C278 H286 1.099 . S
C287 C288 1.540 . S
C287 C289 1.544 . S
C287 C64 1.547 1_545 S
C287 C63 1.547 1_545 S
C288 C290 1.400 . A
C288 C294 1.398 . A
C289 C295 1.401 . A
C289 C299 1.399 . A
C290 C291 1.385 . A
C290 H300 1.101 . S
C291 C292 1.394 . A
C291 H301 1.100 . S
C292 C293 1.395 . A
C292 N349 1.419 1_444 S
C293 C294 1.387 . A
C293 H302 1.100 . S
C294 H303 1.098 . S
C295 C296 1.385 . A
C295 H304 1.101 . S
C296 C297 1.394 . A
C296 H305 1.100 . S
C297 C298 1.394 . A
C297 N356 1.415 1_444 S
C298 C299 1.386 . A
C298 H306 1.100 . S
C299 H307 1.098 . S
C308 C309 1.399 . A
C308 C313 1.398 . A
C308 C42 1.537 1_544 S
C309 C310 1.386 . A
C309 H314 1.100 . S
C310 C311 1.394 . A
C310 H315 1.099 . S
C311 C312 1.394 . A
C311 N348 1.415 1_444 S
C312 C313 1.386 . A
C312 H316 1.100 . S
C313 H317 1.099 . S
C318 C319 1.399 . A
C318 C323 1.398 . A
C318 C42 1.536 1_445 S
C319 C320 1.385 . A
C319 H324 1.100 . S
C320 C321 1.395 . A
C320 H325 1.099 . S
C321 C322 1.395 . A
C321 N380 1.417 1_344 S
C322 C323 1.386 . A
C322 H326 1.099 . S
C323 H327 1.099 . S
C329 N330 1.410 . S
C329 O473 1.217 1_554 D
C329 C539 1.499 1_556 S
N330 C136 1.417 1_666 S
N330 C471 1.410 1_554 S
C331 N332 1.407 . S
C331 O488 1.217 1_454 D
C331 C797 1.498 1_565 S
N332 C141 1.412 1_666 S
N332 C484 1.407 1_454 S
N333 C52 1.413 1_665 S
N333 C334 1.408 . S
N333 C483 1.407 1_554 S
C334 O485 1.217 1_554 D
C334 C806 1.497 1_665 S
N335 C251 1.417 1_666 S
N335 C336 1.410 . S
N335 C472 1.410 1_554 S
C336 O476 1.217 1_554 D
C336 C543 1.497 1_556 S
N337 C276 1.419 1_666 S
N337 C338 1.412 . S
N337 C399 1.412 . S
C338 O401 1.217 . D
C338 C597 1.498 1_556 S
C339 N340 1.412 . S
C339 O404 1.216 . D
C339 C606 1.499 1_556 S
N340 C146 1.419 1_666 S
N340 C400 1.411 . S
N341 C177 1.419 1_666 S
N341 C342 1.412 . S
N341 C393 1.410 . S
C342 O395 1.216 . D
C342 C577 1.499 1_556 S
C343 N344 1.411 . S
C343 O398 1.217 . D
C343 C586 1.497 1_556 S
N344 C271 1.419 1_666 S
N344 C394 1.412 . S
N345 C182 1.413 1_666 S
N345 C346 1.408 . S
N345 C436 1.407 . S
C346 O437 1.217 . D
C346 C623 1.498 1_656 S
C347 N348 1.409 . S
C347 O440 1.217 . D
C347 C619 1.498 1_656 S
N348 C311 1.415 1_666 S
N348 C435 1.408 . S
N349 C292 1.419 1_666 S
N349 C350 1.411 . S
N349 C429 1.411 . S
C350 O431 1.217 . D
C350 C557 1.498 1_556 S
C351 N352 1.412 . S
C351 O434 1.217 . D
C351 C566 1.498 1_556 S
N352 C187 1.419 1_666 S
N352 C430 1.412 . S
N353 C223 1.417 1_666 S
N353 C354 1.409 . S
N353 C423 1.409 . S
C354 O426 1.217 . D
C354 C506 1.496 1_556 S
C355 N356 1.409 . S
C355 O427 1.216 . D
C355 C497 1.499 1_556 S
N356 C297 1.415 1_666 S
N356 C424 1.408 . S
N357 C67 1.418 1_656 S
N357 C358 1.415 . S
N357 C447 1.384 1_545 S
C358 O450 1.214 1_545 D
C358 C679 1.512 1_556 S
C359 N360 1.414 . S
C359 O451 1.216 1_545 D
C359 C683 1.500 1_556 S
N360 C131 1.421 1_656 S
N360 C448 1.412 1_545 S
N361 C256 1.414 1_666 S
N361 C362 1.409 . S
N361 C405 1.408 . S
C362 O408 1.217 . D
C362 C523 1.497 1_556 S
C363 N364 1.409 . S
C363 O410 1.217 . D
C363 C519 1.497 1_556 S
N364 C218 1.413 1_666 S
N364 C406 1.408 . S
N365 C109 1.417 1_666 S
N365 C366 1.410 . S
N365 C441 1.410 . S
C366 O443 1.217 . D
C366 C637 1.497 1_656 S
C367 N368 1.411 . S
C367 O446 1.216 . D
C367 C646 1.498 1_656 S
N368 C172 1.417 1_666 S
N368 C442 1.410 . S
N369 C114 1.413 1_666 S
N369 C370 1.408 . S
N369 C411 1.407 . S
C370 O414 1.217 . D
C370 C657 1.498 1_556 S
C371 N372 1.406 . S
C371 O416 1.217 . D
C371 C666 1.497 1_556 S
N372 C18 1.410 1_666 S
N372 C412 1.406 . S
N373 C23 1.415 1_666 S
N373 C374 1.409 . S
N373 C465 1.409 . S
C374 O468 1.216 . D
C374 C739 1.499 1_556 S
C375 N376 1.410 . S
C375 O469 1.217 . D
C375 C743 1.497 1_556 S
N376 C93 1.417 1_666 S
N376 C466 1.409 . S
N377 C228 1.416 1_766 S
N377 C378 1.409 . S
N377 C459 1.409 1_655 S
C378 O462 1.217 1_655 D
C378 C757 1.496 1_656 S
C379 N380 1.410 . S
C379 O463 1.216 1_655 D
C379 C766 1.499 1_656 S
N380 C321 1.417 1_766 S
N380 C460 1.409 1_655 S
N381 C72 1.415 1_666 S
N381 C382 1.409 . S
N381 C454 1.409 . S
C382 O458 1.217 . D
C382 C706 1.498 1_566 S
C383 N384 1.407 . S
C383 O455 1.217 . D
C383 C697 1.499 1_566 S
N384 C13 1.413 1_666 S
N384 C453 1.408 . S
N385 C88 1.415 1_676 S
N385 C386 1.408 . S
N385 C417 1.409 1_565 S
C386 O419 1.216 1_565 D
C386 C717 1.500 1_566 S
C387 N388 1.407 . S
C387 O421 1.217 1_565 D
C387 C726 1.497 1_566 S
N388 C213 1.414 1_676 S
N388 C418 1.408 1_565 S
N389 C47 1.416 1_666 S
N389 C390 1.410 . S
N389 C478 1.410 . S
C390 O482 1.217 . D
C390 C779 1.498 1_566 S
C391 N392 1.396 . S
C391 O479 1.210 . D
C391 H809 1.115 . S
N392 C8 1.418 1_666 S
N392 C477 1.418 . S
C393 O396 1.216 . D
C393 C579 1.498 1_556 S
C394 O397 1.216 . D
C394 C583 1.501 1_556 S
C399 O402 1.216 . D
C399 C599 1.499 1_556 S
C400 O403 1.216 . D
C400 C603 1.498 1_556 S
C405 O407 1.216 . D
C405 C526 1.499 1_556 S
C406 O409 1.217 . D
C406 C517 1.497 1_556 S
C411 O413 1.217 . D
C411 C659 1.498 1_556 S
C412 O415 1.217 . D
C412 C663 1.498 1_556 S
C417 N385 1.409 1_545 S
C417 O420 1.217 . D
C417 C719 1.496 1_556 S
C418 N388 1.408 1_545 S
C418 O422 1.215 . D
C418 C723 1.499 1_556 S
O419 C386 1.216 1_545 D
O421 C387 1.217 1_545 D
C423 O425 1.216 . D
C423 C503 1.499 1_556 S
C424 O428 1.217 . D
C424 C499 1.496 1_556 S
C429 O432 1.216 . D
C429 C559 1.499 1_556 S
C430 O433 1.216 . D
C430 C563 1.500 1_556 S
C435 O439 1.216 . D
C435 C617 1.499 1_656 S
C436 O438 1.216 . D
C436 C626 1.498 1_656 S
C441 O444 1.216 . D
C441 C639 1.499 1_656 S
C442 O445 1.216 . D
C442 C643 1.498 1_656 S
C447 N357 1.384 1_565 S
C447 O449 1.210 . D
C447 H810 1.119 . S
C448 N360 1.412 1_565 S
C448 O452 1.216 . D
C448 C686 1.496 1_566 S
O450 C358 1.214 1_565 D
O451 C359 1.216 1_565 D
C453 O456 1.217 . D
C453 C699 1.497 1_566 S
C454 O457 1.217 . D
C454 C703 1.498 1_566 S
C459 N377 1.409 1_455 S
C459 O461 1.217 . D
C459 C759 1.498 1_556 S
C460 N380 1.409 1_455 S
C460 O464 1.217 . D
C460 C763 1.497 1_556 S
O462 C378 1.217 1_455 D
O463 C379 1.216 1_455 D
C465 O467 1.217 . D
C465 C737 1.498 1_556 S
C466 O470 1.216 . D
C466 C746 1.500 1_556 S
C471 N330 1.410 1_556 S
C471 O474 1.217 . D
C471 C537 1.497 1_557 S
C472 N335 1.410 1_556 S
C472 O475 1.216 . D
C472 C546 1.499 1_557 S
O473 C329 1.217 1_556 D
O476 C336 1.217 1_556 D
C477 O480 1.213 . D
C477 C786 1.511 1_566 S
C478 O481 1.216 . D
C478 C777 1.498 1_566 S
C483 N333 1.407 1_556 S
C483 O486 1.216 . D
C483 C803 1.499 1_666 S
C484 N332 1.407 1_656 S
C484 O487 1.217 . D
C484 C799 1.497 1_666 S
O485 C334 1.217 1_556 D
O488 C331 1.217 1_656 D
C489 C490 1.408 . A
C489 C494 1.408 . A
C489 C502 1.410 . A
C490 C491 1.421 . S
C490 C508 1.414 . A
C491 C492 1.407 . A
C491 C501 1.414 . A
C492 C493 1.408 . A
C492 C498 1.410 . A
C493 C494 1.423 . S
C493 C495 1.414 . A
C494 C505 1.415 . A
C495 C496 1.376 . A
C495 H811 1.098 . S
C496 C497 1.386 . A
C496 H812 1.102 . S
C497 C498 1.400 . A
C497 C355 1.499 1_554 S
C498 C499 1.400 . A
C499 C500 1.385 . A
C499 C424 1.496 1_554 S
C500 C501 1.375 . A
C500 H813 1.102 . S
C501 H814 1.098 . S
C502 C503 1.399 . A
C502 C506 1.399 . A
C503 C504 1.386 . A
C503 C423 1.499 1_554 S
C504 C505 1.376 . A
C504 H815 1.102 . S
C505 H816 1.098 . S
C506 C507 1.386 . A
C506 C354 1.496 1_554 S
C507 C508 1.375 . A
C507 H817 1.102 . S
C508 H818 1.098 . S
C509 C510 1.407 . A
C509 C514 1.408 . A
C509 C522 1.410 . A
C510 C511 1.422 . S
C510 C528 1.415 . A
C511 C512 1.407 . A
C511 C521 1.414 . A
C512 C513 1.407 . A
C512 C518 1.410 . A
C513 C514 1.422 . S
C513 C515 1.415 . A
C514 C525 1.414 . A
C515 C516 1.375 . A
C515 H819 1.098 . S
C516 C517 1.385 . A
C516 H820 1.101 . S
C517 C518 1.400 . A
C517 C406 1.497 1_554 S
C518 C519 1.400 . A
C519 C520 1.386 . A
C519 C363 1.497 1_554 S
C520 C521 1.375 . A
C520 H821 1.102 . S
C521 H822 1.098 . S
C522 C523 1.399 . A
C522 C526 1.400 . A
C523 C524 1.386 . A
C523 C362 1.497 1_554 S
C524 C525 1.375 . A
C524 H823 1.101 . S
C525 H824 1.098 . S
C526 C527 1.385 . A
C526 C405 1.499 1_554 S
C527 C528 1.375 . A
C527 H825 1.101 . S
C528 H826 1.098 . S
C529 C530 1.408 . A
C529 C534 1.407 . A
C529 C542 1.409 . A
C530 C531 1.421 . S
C530 C548 1.414 . A
C531 C532 1.408 . A
C531 C541 1.415 . A
C532 C533 1.408 . A
C532 C538 1.409 . A
C533 C534 1.421 . S
C533 C535 1.414 . A
C534 C545 1.414 . A
C535 C536 1.376 . A
C535 H827 1.098 . S
C536 C537 1.386 . A
C536 H828 1.101 . S
C537 C538 1.399 . A
C537 C471 1.497 1_553 S
C538 C539 1.399 . A
C539 C540 1.386 . A
C539 C329 1.499 1_554 S
C540 C541 1.376 . A
C540 H829 1.102 . S
C541 H830 1.098 . S
C542 C543 1.399 . A
C542 C546 1.399 . A
C543 C544 1.386 . A
C543 C336 1.497 1_554 S
C544 C545 1.376 . A
C544 H831 1.101 . S
C545 H832 1.098 . S
C546 C547 1.387 . A
C546 C472 1.499 1_553 S
C547 C548 1.376 . A
C547 H833 1.101 . S
C548 H834 1.098 . S
C549 C550 1.408 . A
C549 C554 1.407 . A
C549 C562 1.409 . A
C550 C551 1.420 . S
C550 C568 1.414 . A
C551 C552 1.407 . A
C551 C561 1.415 . A
C552 C553 1.408 . A
C552 C558 1.409 . A
C553 C554 1.421 . S
C553 C555 1.414 . A
C554 C565 1.415 . A
C555 C556 1.377 . A
C555 H835 1.098 . S
C556 C557 1.387 . A
C556 H836 1.101 . S
C557 C558 1.399 . A
C557 C350 1.498 1_554 S
C558 C559 1.399 . A
C559 C560 1.387 . A
C559 C429 1.499 1_554 S
C560 C561 1.376 . A
C560 H837 1.101 . S
C561 H838 1.098 . S
C562 C563 1.399 . A
C562 C566 1.399 . A
C563 C564 1.387 . A
C563 C430 1.500 1_554 S
C564 C565 1.377 . A
C564 H839 1.102 . S
C565 H840 1.098 . S
C566 C567 1.387 . A
C566 C351 1.498 1_554 S
C567 C568 1.376 . A
C567 H841 1.101 . S
C568 H842 1.098 . S
C569 C570 1.407 . A
C569 C574 1.408 . A
C569 C582 1.409 . A
C570 C571 1.420 . S
C570 C588 1.415 . A
C571 C572 1.407 . A
C571 C581 1.414 . A
C572 C573 1.408 . A
C572 C578 1.409 . A
C573 C574 1.421 . S
C573 C575 1.415 . A
C574 C585 1.414 . A
C575 C576 1.377 . A
C575 H843 1.099 . S
C576 C577 1.387 . A
C576 H844 1.102 . S
C577 C578 1.399 . A
C577 C342 1.499 1_554 S
C578 C579 1.399 . A
C579 C580 1.387 . A
C579 C393 1.498 1_554 S
C580 C581 1.376 . A
C580 H845 1.102 . S
C581 H846 1.098 . S
C582 C583 1.399 . A
C582 C586 1.399 . A
C583 C584 1.387 . A
C583 C394 1.501 1_554 S
C584 C585 1.377 . A
C584 H847 1.102 . S
C585 H848 1.098 . S
C586 C587 1.386 . A
C586 C343 1.497 1_554 S
C587 C588 1.376 . A
C587 H849 1.101 . S
C588 H850 1.099 . S
C589 C590 1.408 . A
C589 C594 1.408 . A
C589 C602 1.408 . A
C590 C591 1.420 . S
C590 C608 1.415 . A
C591 C592 1.408 . A
C591 C601 1.415 . A
C592 C593 1.408 . A
C592 C598 1.408 . A
C593 C594 1.420 . S
C593 C595 1.415 . A
C594 C605 1.415 . A
C595 C596 1.376 . A
C595 H851 1.098 . S
C596 C597 1.387 . A
C596 H852 1.102 . S
C597 C598 1.399 . A
C597 C338 1.498 1_554 S
C598 C599 1.399 . A
C599 C600 1.387 . A
C599 C399 1.499 1_554 S
C600 C601 1.377 . A
C600 H853 1.102 . S
C601 H854 1.099 . S
C602 C603 1.399 . A
C602 C606 1.399 . A
C603 C604 1.387 . A
C603 C400 1.498 1_554 S
C604 C605 1.376 . A
C604 H855 1.102 . S
C605 H856 1.098 . S
C606 C607 1.387 . A
C606 C339 1.499 1_554 S
C607 C608 1.377 . A
C607 H857 1.102 . S
C608 H858 1.098 . S
C609 C610 1.407 . A
C609 C614 1.408 . A
C609 C622 1.411 . A
C610 C611 1.422 . S
C610 C628 1.414 . A
C611 C612 1.408 . A
C611 C621 1.414 . A
C612 C613 1.408 . A
C612 C618 1.411 . A
C613 C614 1.423 . S
C613 C615 1.415 . A
C614 C625 1.414 . A
C615 C616 1.376 . A
C615 H859 1.098 . S
C616 C617 1.385 . A
C616 H860 1.102 . S
C617 C618 1.400 . A
C617 C435 1.499 1_454 S
C618 C619 1.399 . A
C619 C620 1.385 . A
C619 C347 1.498 1_454 S
C620 C621 1.375 . A
C620 H861 1.102 . S
C621 H862 1.097 . S
C622 C623 1.400 . A
C622 C626 1.400 . A
C623 C624 1.385 . A
C623 C346 1.498 1_454 S
C624 C625 1.375 . A
C624 H863 1.101 . S
C625 H864 1.097 . S
C626 C627 1.385 . A
C626 C436 1.498 1_454 S
C627 C628 1.375 . A
C627 H865 1.102 . S
C628 H866 1.097 . S
C629 C630 1.408 . A
C629 C634 1.407 . A
C629 C642 1.410 . A
C630 C631 1.421 . S
C630 C648 1.414 . A
C631 C632 1.407 . A
C631 C641 1.415 . A
C632 C633 1.408 . A
C632 C638 1.409 . A
C633 C634 1.421 . S
C633 C635 1.414 . A
C634 C645 1.414 . A
C635 C636 1.376 . A
C635 H867 1.098 . S
C636 C637 1.386 . A
C636 H868 1.101 . S
C637 C638 1.399 . A
C637 C366 1.497 1_454 S
C638 C639 1.400 . A
C639 C640 1.386 . A
C639 C441 1.499 1_454 S
C640 C641 1.377 . A
C640 H869 1.102 . S
C641 H870 1.098 . S
C642 C643 1.400 . A
C642 C646 1.399 . A
C643 C644 1.386 . A
C643 C442 1.498 1_454 S
C644 C645 1.376 . A
C644 H871 1.101 . S
C645 H872 1.098 . S
C646 C647 1.386 . A
C646 C367 1.498 1_454 S
C647 C648 1.376 . A
C647 H873 1.101 . S
C648 H874 1.098 . S
C649 C650 1.408 . A
C649 C654 1.408 . A
C649 C662 1.411 . A
C650 C651 1.423 . S
C650 C668 1.414 . A
C651 C652 1.408 . A
C651 C661 1.414 . A
C652 C653 1.408 . A
C652 C658 1.411 . A
C653 C654 1.423 . S
C653 C655 1.414 . A
C654 C665 1.414 . A
C655 C656 1.375 . A
C655 H875 1.097 . S
C656 C657 1.385 . A
C656 H876 1.101 . S
C657 C658 1.400 . A
C657 C370 1.498 1_554 S
C658 C659 1.400 . A
C659 C660 1.385 . A
C659 C411 1.498 1_554 S
C660 C661 1.375 . A
C660 H877 1.102 . S
C661 H878 1.098 . S
C662 C663 1.400 . A
C662 C666 1.400 . A
C663 C664 1.385 . A
C663 C412 1.498 1_554 S
C664 C665 1.375 . A
C664 H879 1.101 . S
C665 H880 1.097 . S
C666 C667 1.385 . A
C666 C371 1.497 1_554 S
C667 C668 1.375 . A
C667 H881 1.102 . S
C668 H882 1.097 . S
C669 C670 1.407 . A
C669 C674 1.407 . A
C669 C682 1.407 . A
C670 C671 1.419 . S
C670 C688 1.415 . A
C671 C672 1.407 . A
C671 C681 1.415 . A
C672 C673 1.407 . A
C672 C678 1.414 . A
C673 C674 1.420 . S
C673 C675 1.416 . A
C674 C685 1.416 . A
C675 C676 1.382 . A
C675 H883 1.098 . S
C676 C677 1.381 . A
C676 H884 1.101 . S
C677 C678 1.422 . A
C677 H885 1.098 . S
C678 C679 1.418 . A
C679 C680 1.384 . A
C679 C358 1.512 1_554 S
C680 C681 1.375 . A
C680 H886 1.101 . S
C681 H887 1.098 . S
C682 C683 1.399 . A
C682 C686 1.399 . A
C683 C684 1.388 . A
C683 C359 1.500 1_554 S
C684 C685 1.378 . A
C684 H888 1.101 . S
C685 H889 1.098 . S
C686 C687 1.387 . A
C686 C448 1.496 1_544 S
C687 C688 1.377 . A
C687 H890 1.101 . S
C688 H891 1.098 . S
C689 C690 1.407 . A
C689 C694 1.408 . A
C689 C702 1.411 . A
C690 C691 1.422 . S
C690 C708 1.415 . A
C691 C692 1.408 . A
C691 C701 1.414 . A
C692 C693 1.407 . A
C692 C698 1.411 . A
C693 C694 1.423 . S
C693 C695 1.415 . A
C694 C705 1.414 . A
C695 C696 1.375 . A
C695 H892 1.098 . S
C696 C697 1.385 . A
C696 H893 1.101 . S
C697 C698 1.400 . A
C697 C383 1.499 1_544 S
C698 C699 1.400 . A
C699 C700 1.385 . A
C699 C453 1.497 1_544 S
C700 C701 1.375 . A
C700 H894 1.102 . S
C701 H895 1.098 . S
C702 C703 1.400 . A
C702 C706 1.400 . A
C703 C704 1.386 . A
C703 C454 1.498 1_544 S
C704 C705 1.376 . A
C704 H896 1.102 . S
C705 H897 1.098 . S
C706 C707 1.385 . A
C706 C382 1.498 1_544 S
C707 C708 1.375 . A
C707 H898 1.101 . S
C708 H899 1.098 . S
C709 C710 1.408 . A
C709 C714 1.407 . A
C709 C722 1.411 . A
C710 C711 1.422 . S
C710 C728 1.414 . A
C711 C712 1.409 . A
C711 C721 1.413 . A
C712 C713 1.407 . A
C712 C718 1.412 . A
C713 C714 1.423 . S
C713 C715 1.415 . A
C714 C725 1.414 . A
C715 C716 1.375 . A
C715 H900 1.097 . S
C716 C717 1.384 . A
C716 H901 1.102 . S
C717 C718 1.400 . A
C717 C386 1.500 1_544 S
C718 C719 1.399 . A
C719 C720 1.385 . A
C719 C417 1.496 1_554 S
C720 C721 1.374 . A
C720 H902 1.101 . S
C721 H903 1.096 . S
C722 C723 1.399 . A
C722 C726 1.399 . A
C723 C724 1.385 . A
C723 C418 1.499 1_554 S
C724 C725 1.376 . A
C724 H940 1.102 . S
C725 H904 1.097 . S
C726 C727 1.385 . A
C726 C387 1.497 1_544 S
C727 C728 1.375 . A
C727 H905 1.101 . S
C728 H906 1.097 . S
C729 C730 1.407 . A
C729 C734 1.407 . A
C729 C742 1.411 . A
C730 C731 1.423 . S
C730 C748 1.414 . A
C731 C732 1.408 . A
C731 C741 1.415 . A
C732 C733 1.407 . A
C732 C738 1.411 . A
C733 C734 1.421 . S
C733 C735 1.414 . A
C734 C745 1.414 . A
C735 C736 1.376 . A
C735 H907 1.098 . S
C736 C737 1.386 . A
C736 H908 1.102 . S
C737 C738 1.400 . A
C737 C465 1.498 1_554 S
C738 C739 1.400 . A
C739 C740 1.386 . A
C739 C374 1.499 1_554 S
C740 C741 1.376 . A
C740 H909 1.101 . S
C741 H910 1.098 . S
C742 C743 1.399 . A
C742 C746 1.400 . A
C743 C744 1.386 . A
C743 C375 1.497 1_554 S
C744 C745 1.375 . A
C744 H911 1.102 . S
C745 H912 1.097 . S
C746 C747 1.386 . A
C746 C466 1.500 1_554 S
C747 C748 1.377 . A
C747 H913 1.102 . S
C748 H914 1.098 . S
C749 C750 1.408 . A
C749 C754 1.407 . A
C749 C762 1.410 . A
C750 C751 1.422 . S
C750 C768 1.414 . A
C751 C752 1.408 . A
C751 C761 1.415 . A
C752 C753 1.407 . A
C752 C758 1.410 . A
C753 C754 1.421 . S
C753 C755 1.414 . A
C754 C765 1.414 . A
C755 C756 1.376 . A
C755 H915 1.098 . S
C756 C757 1.386 . A
C756 H916 1.101 . S
C757 C758 1.400 . A
C757 C378 1.496 1_454 S
C758 C759 1.399 . A
C759 C760 1.386 . A
C759 C459 1.498 1_554 S
C760 C761 1.376 . A
C760 H917 1.102 . S
C761 H918 1.098 . S
C762 C763 1.399 . A
C762 C766 1.399 . A
C763 C764 1.386 . A
C763 C460 1.497 1_554 S
C764 C765 1.375 . A
C764 H919 1.101 . S
C765 H920 1.097 . S
C766 C767 1.386 . A
C766 C379 1.499 1_454 S
C767 C768 1.377 . A
C767 H921 1.101 . S
C768 H922 1.098 . S
C769 C770 1.407 . A
C769 C774 1.406 . A
C769 C782 1.415 . A
C770 C771 1.421 . S
C770 C788 1.416 . A
C771 C772 1.407 . A
C771 C781 1.415 . A
C772 C773 1.407 . A
C772 C778 1.409 . A
C773 C774 1.421 . S
C773 C775 1.415 . A
C774 C785 1.416 . A
C775 C776 1.376 . A
C775 H923 1.098 . S
C776 C777 1.386 . A
C776 H924 1.102 . S
C777 C778 1.400 . A
C777 C478 1.498 1_544 S
C778 C779 1.400 . A
C779 C780 1.386 . A
C779 C390 1.498 1_544 S
C780 C781 1.376 . A
C780 H925 1.101 . S
C781 H926 1.098 . S
C782 C783 1.420 . A
C782 C786 1.417 . A
C783 C784 1.380 . A
C783 H927 1.099 . S
C784 C785 1.381 . A
C784 H928 1.101 . S
C785 H929 1.098 . S
C786 C787 1.382 . A
C786 C477 1.511 1_544 S
C787 C788 1.375 . A
C787 H930 1.101 . S
C788 H931 1.098 . S
C789 C790 1.408 . A
C789 C794 1.408 . A
C789 C802 1.411 . A
C790 C791 1.422 . S
C790 C808 1.414 . A
C791 C792 1.408 . A
C791 C801 1.415 . A
C792 C793 1.408 . A
C792 C798 1.411 . A
C793 C794 1.422 . S
C793 C795 1.414 . A
C794 C805 1.414 . A
C795 C796 1.376 . A
C795 H932 1.098 . S
C796 C797 1.385 . A
C796 H933 1.101 . S
C797 C798 1.400 . A
C797 C331 1.498 1_545 S
C798 C799 1.400 . A
C799 C800 1.385 . A
C799 C484 1.497 1_444 S
C800 C801 1.375 . A
C800 H934 1.101 . S
C801 H935 1.098 . S
C802 C803 1.400 . A
C802 C806 1.400 . A
C803 C804 1.385 . A
C803 C483 1.499 1_444 S
C804 C805 1.376 . A
C804 H936 1.101 . S
C805 H937 1.098 . S
C806 C807 1.385 . A
C806 C334 1.497 1_445 S
C807 C808 1.375 . A
C807 H938 1.101 . S
C808 H939 1.098 . S
